data_1520384
loop_
_publ_author_name
'Nakane, Yuta'
'Takeda, Takashi'
'Hoshino, Norihisa'
'Sakai, Ken-Ichi'
'Akutagawa, Tomoyuki'

_publ_section_title
;
 Cation-Anion Dual Sensing of a Fluorescent Quinoxalinone Derivative Using
 Lactam-Lactim Tautomerism.
;
_journal_issue 24
_journal_name_full 'The journal of physical chemistry. A'
_journal_page_first 6223
_journal_page_last 6231
_journal_paper_doi 10.1021/acs.jpca.5b02850
_journal_volume 119
_journal_year 2015
_chemical_formula_moiety 'C37 H66 N4 O4'
_chemical_formula_sum 'C37 H66 N4 O4'
_chemical_formula_weight 630.95
_space_group_crystal_system triclinic
_space_group_IT_number 2
_space_group_name_Hall '-P 1'
_space_group_name_H-M_alt 'P -1'
_symmetry_space_group_name_Hall '-P 1'
_symmetry_space_group_name_H-M 'P -1'
_atom_sites_solution_hydrogens geom
_atom_sites_solution_primary direct
_atom_sites_solution_secondary difmap
_cell_angle_alpha 79.436(3)
_cell_angle_beta 86.017(4)
_cell_angle_gamma 89.750(3)
_cell_formula_units_Z 4
_cell_length_a 8.0639(6)
_cell_length_b 16.5724(11)
_cell_length_c 29.689(2)
_cell_measurement_reflns_used 4468
_cell_measurement_temperature 90
_cell_measurement_theta_max 68.14
_cell_measurement_theta_min 3.04
_cell_volume 3890.8(5)
_computing_cell_refinement 'RAPID AUTO'
_computing_data_collection 'RAPID AUTO (Rigaku, ????)'
_computing_data_reduction 'RAPID AUTO'
_computing_molecular_graphics 'CrystalStructure 4.1'
_computing_publication_material 'CrystalStructure 4.1 (Rigaku, 2014)'
_computing_structure_refinement 'SHELXL97 (Sheldrick, 2008)'
_computing_structure_solution 'SHELXD97 (Sheldrick, 2008)'
_diffrn_ambient_temperature 90
_diffrn_detector_area_resol_mean 10.000
_diffrn_measured_fraction_theta_full 0.977
_diffrn_measured_fraction_theta_max 0.977
_diffrn_measurement_device_type 'Rigaku R-AXIS RAPID'
_diffrn_measurement_method \w
_diffrn_radiation_type 'Cu K\a'
_diffrn_radiation_wavelength 1.54187
_diffrn_reflns_av_R_equivalents 0.2012
_diffrn_reflns_laue_measured_fraction_full 0.000
_diffrn_reflns_laue_measured_fraction_max 0.000
_diffrn_reflns_limit_h_max 9
_diffrn_reflns_limit_h_min -9
_diffrn_reflns_limit_k_max 19
_diffrn_reflns_limit_k_min -19
_diffrn_reflns_limit_l_max 35
_diffrn_reflns_limit_l_min -35
_diffrn_reflns_number 44344
_diffrn_reflns_point_group_measured_fraction_full 0.000
_diffrn_reflns_point_group_measured_fraction_max 0.000
_diffrn_reflns_theta_full 68.250
_diffrn_reflns_theta_max 68.250
_diffrn_reflns_theta_min 3.036
_diffrn_standards_number 0
_exptl_absorpt_coefficient_mu 0.543
_exptl_absorpt_correction_type none
_exptl_crystal_colour yellow
_exptl_crystal_density_diffrn 1.077
_exptl_crystal_density_method 'not measured'
_exptl_crystal_description platelet
_exptl_crystal_F_000 1392.00
_exptl_crystal_size_max 0.150
_exptl_crystal_size_mid 0.100
_exptl_crystal_size_min 0.100
_refine_diff_density_max 0.28
_refine_diff_density_min -0.29
_refine_ls_extinction_method none
_refine_ls_goodness_of_fit_ref 0.911
_refine_ls_hydrogen_treatment constr
_refine_ls_number_parameters 811
_refine_ls_number_reflns 13927
_refine_ls_number_restraints 0
_refine_ls_R_factor_all 0.3919
_refine_ls_R_factor_gt 0.1477
_refine_ls_shift/su_max 0.000
_refine_ls_structure_factor_coef Fsqd
_refine_ls_weighting_details 'w = 1/[\s^2^(Fo^2^)+(0.1597P)^2^+0.0000P] where P=(Fo^2^+2Fc^2^)/3'
_refine_ls_weighting_scheme calc
_refine_ls_wR_factor_gt 0.3190
_refine_ls_wR_factor_ref 0.4673
_reflns_number_gt 2549
_reflns_number_total 13927
_reflns_threshold_expression F^2^>2.0\s(F^2^)
_cod_data_source_file jp5b02850_si_001.cif
_cod_data_source_block 3-TBAF-THF-hexane
_cod_depositor_comments 'Adding full bibliography for 1520381--1520384.cif.'
_cod_database_code 1520384

loop_
_symmetry_equiv_pos_site_id
_space_group_symop_operation_xyz
1 +X,+Y,+Z
2 -X,-Y,-Z

loop_
_atom_site_label
_atom_site_type_symbol
_atom_site_fract_x
_atom_site_fract_y
_atom_site_fract_z
_atom_site_U_iso_or_equiv
_atom_site_adp_type
_atom_site_occupancy
_atom_site_site_symmetry_multiplicity
_atom_site_calc_flag
_atom_site_refinement_flags
O83 O 0.7657(8) -0.2469(4) 0.2725(2) 0.111(2) Uani 1 2 d .
O84 O 0.9648(8) -0.0127(4) 0.2650(3) 0.110(2) Uani 1 2 d .
O85 O 0.0821(10) 0.2506(5) 0.2733(3) 0.126(3) Uani 1 2 d .
O86 O -0.1019(8) 0.4887(4) 0.2618(3) 0.119(2) Uani 1 2 d .
O87 O -0.0191(7) 0.1186(3) 0.3658(2) 0.112(2) Uani 1 2 d .
O88 O 1.8036(8) 0.6206(3) 0.3640(2) 0.117(2) Uani 1 2 d .
O89 O 1.7090(8) 0.6251(3) 0.2277(2) 0.115(2) Uani 1 2 d .
O90 O 1.1561(8) 0.1252(3) 0.2275(2) 0.113(2) Uani 1 2 d .
N9 N 0.5181(11) 0.0792(5) 0.3185(3) 0.101(2) Uani 1 2 d .
N30 N 0.2973(11) 0.5811(5) 0.3181(3) 0.102(2) Uani 1 2 d .
N68 N 0.8996(10) -0.2020(5) 0.3435(4) 0.099(3) Uani 1 2 d .
N69 N 1.0177(11) -0.0416(5) 0.3407(4) 0.108(3) Uani 1 2 d .
N70 N 0.8597(9) -0.1315(5) 0.2251(3) 0.098(2) Uani 1 2 d .
N79 N -0.2014(12) 0.4606(6) 0.3374(5) 0.116(3) Uani 1 2 d .
N80 N -0.1012(11) 0.2968(5) 0.3413(4) 0.108(3) Uani 1 2 d .
N81 N 0.0192(11) 0.3686(5) 0.2245(4) 0.111(3) Uani 1 2 d .
C1 C 1.0628(13) -0.1329(8) 0.4611(5) 0.116(3) Uani 1 2 d .
C2 C 1.0008(13) -0.2135(7) 0.4631(4) 0.115(4) Uani 1 2 d .
C3 C 0.9548(12) -0.1794(7) 0.3822(4) 0.094(3) Uani 1 2 d .
C4 C 1.0142(13) -0.0971(7) 0.3790(5) 0.102(3) Uani 1 2 d .
C5 C 1.0650(13) -0.0770(7) 0.4207(5) 0.113(4) Uani 1 2 d .
C6 C 0.9514(12) -0.2351(6) 0.4233(4) 0.099(3) Uani 1 2 d .
C7 C 0.8990(12) -0.1488(6) 0.3064(4) 0.095(3) Uani 1 2 d .
C8 C 0.9672(14) -0.0643(7) 0.3028(5) 0.107(4) Uani 1 2 d .
C10 C 0.8058(13) -0.1522(6) 0.1826(4) 0.110(3) Uani 1 2 d .
C11 C 0.8682(13) -0.0877(6) 0.1421(4) 0.114(3) Uani 1 2 d .
C12 C 0.8222(16) -0.1062(6) 0.0961(4) 0.115(3) Uani 1 2 d .
C13 C 0.6307(15) -0.1064(6) 0.0905(4) 0.111(3) Uani 1 2 d .
C14 C 0.5907(17) -0.1176(6) 0.0437(4) 0.119(4) Uani 1 2 d .
C15 C 0.3999(16) -0.1165(6) 0.0397(4) 0.124(4) Uani 1 2 d .
C16 C 0.3546(16) -0.1242(6) -0.0086(4) 0.119(4) Uani 1 2 d .
C17 C 0.1607(17) -0.1216(6) -0.0115(4) 0.118(4) Uani 1 2 d .
C18 C 0.1147(16) -0.1325(6) -0.0587(4) 0.113(3) Uani 1 2 d .
C19 C -0.0751(17) -0.1284(6) -0.0623(4) 0.122(4) Uani 1 2 d .
C20 C -0.1235(17) -0.1347(6) -0.1105(4) 0.130(4) Uani 1 2 d .
C21 C -0.3136(17) -0.1353(6) -0.1139(4) 0.140(4) Uani 1 2 d .
C22 C -0.3067(14) 0.4275(7) 0.4153(6) 0.112(4) Uani 1 2 d .
C23 C -0.3437(13) 0.3713(8) 0.4551(5) 0.119(4) Uani 1 2 d .
C24 C -0.2945(14) 0.2892(7) 0.4575(4) 0.108(3) Uani 1 2 d .
C25 C -0.2186(13) 0.2648(6) 0.4200(4) 0.096(3) Uani 1 2 d .
C26 C -0.1776(15) 0.3217(8) 0.3787(5) 0.103(3) Uani 1 2 d .
C27 C -0.2319(15) 0.4039(9) 0.3753(5) 0.107(3) Uani 1 2 d .
C28 C -0.1336(16) 0.4372(8) 0.3009(5) 0.116(4) Uani 1 2 d .
C29 C -0.0684(15) 0.3518(8) 0.3033(5) 0.113(4) Uani 1 2 d .
C31 C 0.0166(18) 0.3158(10) 0.2652(5) 0.120(4) Uani 1 2 d .
C32 C 0.0958(14) 0.3463(6) 0.1828(4) 0.121(4) Uani 1 2 d .
C33 C 0.0597(15) 0.4097(6) 0.1418(4) 0.124(4) Uani 1 2 d .
C34 C 0.1319(17) 0.3920(6) 0.0958(4) 0.121(4) Uani 1 2 d .
C35 C 0.3212(17) 0.3906(6) 0.0910(4) 0.123(4) Uani 1 2 d .
C36 C 0.3920(17) 0.3828(6) 0.0433(4) 0.122(4) Uani 1 2 d .
C37 C 0.5840(17) 0.3814(6) 0.0396(4) 0.125(4) Uani 1 2 d .
C38 C 0.6606(19) 0.3759(6) -0.0085(4) 0.127(4) Uani 1 2 d .
C39 C 0.8525(17) 0.3777(6) -0.0116(4) 0.119(4) Uani 1 2 d .
C40 C 0.9223(17) 0.3691(6) -0.0584(4) 0.118(4) Uani 1 2 d .
C41 C 1.1150(17) 0.3729(6) -0.0631(4) 0.125(4) Uani 1 2 d .
C42 C 1.1882(17) 0.3657(7) -0.1108(4) 0.129(4) Uani 1 2 d .
C43 C 1.3743(16) 0.3670(6) -0.1139(4) 0.134(4) Uani 1 2 d .
C44 C 0.4142(12) 0.5219(6) 0.2995(4) 0.104(3) Uani 1 2 d .
C45 C 0.3272(13) 0.4504(6) 0.2825(3) 0.106(3) Uani 1 2 d .
C46 C 0.4546(14) 0.3996(6) 0.2590(4) 0.116(3) Uani 1 2 d .
C47 C 0.1802(13) 0.5401(5) 0.3568(3) 0.102(3) Uani 1 2 d .
C48 C 0.2621(12) 0.5016(5) 0.4007(4) 0.104(3) Uani 1 2 d .
C49 C 0.1281(12) 0.4591(6) 0.4356(4) 0.106(3) Uani 1 2 d .
C50 C 0.4096(12) 0.6434(6) 0.3326(4) 0.105(3) Uani 1 2 d .
C51 C 0.3203(13) 0.7119(6) 0.3514(3) 0.109(3) Uani 1 2 d .
C52 C 0.4397(14) 0.7603(6) 0.3748(4) 0.112(3) Uani 1 2 d .
C53 C 0.1884(13) 0.6225(6) 0.2812(4) 0.103(3) Uani 1 2 d .
C54 C 0.2778(13) 0.6617(6) 0.2353(4) 0.104(3) Uani 1 2 d .
C55 C 0.1522(14) 0.7069(7) 0.2045(4) 0.121(4) Uani 1 2 d .
C56 C 0.4130(13) 0.0197(6) 0.2991(4) 0.109(3) Uani 1 2 d .
C57 C 0.5099(13) -0.0489(6) 0.2814(4) 0.110(3) Uani 1 2 d .
C58 C 0.4016(14) -0.0981(6) 0.2565(4) 0.114(3) Uani 1 2 d .
C59 C 0.6549(12) 0.1203(5) 0.2838(3) 0.097(3) Uani 1 2 d .
C60 C 0.5898(13) 0.1609(6) 0.2380(4) 0.111(3) Uani 1 2 d .
C61 C 0.7335(13) 0.2066(6) 0.2076(3) 0.110(3) Uani 1 2 d .
C62 C 0.3946(12) 0.1408(6) 0.3333(3) 0.100(3) Uani 1 2 d .
C63 C 0.4741(13) 0.2072(6) 0.3549(4) 0.110(3) Uani 1 2 d .
C64 C 0.3378(14) 0.2564(6) 0.3772(4) 0.115(3) Uani 1 2 d .
C65 C 0.6090(13) 0.0342(5) 0.3585(3) 0.106(3) Uani 1 2 d .
C66 C 0.4988(12) -0.0082(5) 0.4000(3) 0.102(3) Uani 1 2 d .
C67 C 0.6017(13) -0.0524(6) 0.4379(4) 0.109(3) Uani 1 2 d .
C71 C 0.4843(13) 0.7138(6) 0.4219(4) 0.119(4) Uani 1 2 d .
C72 C 0.1933(12) 0.4268(6) 0.4824(4) 0.121(4) Uani 1 2 d .
C73 C 0.2311(13) 0.7433(6) 0.1571(4) 0.118(3) Uani 1 2 d .
C74 C 0.5184(14) 0.4433(6) 0.2108(4) 0.130(4) Uani 1 2 d .
C75 C 0.6812(13) 0.2432(5) 0.1586(3) 0.113(3) Uani 1 2 d .
C76 C 0.3668(13) -0.0519(6) 0.2078(4) 0.123(4) Uani 1 2 d .
C77 C 0.2648(13) 0.2103(6) 0.4241(4) 0.126(4) Uani 1 2 d .
C78 C 0.6986(13) 0.0070(5) 0.4615(4) 0.122(4) Uani 1 2 d .
C82 C 0.8361(13) -0.1797(7) 0.2660(4) 0.097(3) Uani 1 2 d .
H1 H 1.10276 -0.11751 0.48769 0.1392 Uiso 1 2 calc R
H2 H 0.99348 -0.25186 0.49122 0.1382 Uiso 1 2 calc R
H5 H 1.10188 -0.02261 0.42051 0.1362 Uiso 1 2 calc R
H6 H 0.91402 -0.28961 0.42404 0.1190 Uiso 1 2 calc R
H10A H 0.68293 -0.15508 0.18413 0.1326 Uiso 1 2 calc R
H10B H 0.84974 -0.20655 0.17882 0.1326 Uiso 1 2 calc R
H11A H 0.99071 -0.08355 0.1418 0.1362 Uiso 1 2 calc R
H11B H 0.82154 -0.03389 0.14596 0.1362 Uiso 1 2 calc R
H12A H 0.86714 -0.16055 0.09255 0.1376 Uiso 1 2 calc R
H12B H 0.87591 -0.06473 0.07115 0.1376 Uiso 1 2 calc R
H13A H 0.57761 -0.15124 0.11357 0.1326 Uiso 1 2 calc R
H13B H 0.58348 -0.05385 0.09651 0.1326 Uiso 1 2 calc R
H14A H 0.63584 -0.17051 0.03763 0.1429 Uiso 1 2 calc R
H14B H 0.6436 -0.07302 0.0204 0.1429 Uiso 1 2 calc R
H15A H 0.34801 -0.16246 0.06221 0.1485 Uiso 1 2 calc R
H15B H 0.35457 -0.06461 0.04721 0.1485 Uiso 1 2 calc R
H16A H 0.39767 -0.17656 -0.01611 0.1429 Uiso 1 2 calc R
H16B H 0.40702 -0.07866 -0.03136 0.1429 Uiso 1 2 calc R
H17A H 0.1081 -0.16578 0.01208 0.1415 Uiso 1 2 calc R
H17B H 0.11831 -0.06834 -0.00516 0.1415 Uiso 1 2 calc R
H18A H 0.15552 -0.18614 -0.06476 0.1358 Uiso 1 2 calc R
H18B H 0.16933 -0.0889 -0.08228 0.1358 Uiso 1 2 calc R
H19A H -0.12904 -0.17375 -0.03975 0.1468 Uiso 1 2 calc R
H19B H -0.11654 -0.07596 -0.0545 0.1468 Uiso 1 2 calc R
H20A H -0.07654 -0.18563 -0.11895 0.1562 Uiso 1 2 calc R
H20B H -0.07432 -0.08763 -0.1328 0.1562 Uiso 1 2 calc R
H21A H -0.3603 -0.08418 -0.10657 0.1679 Uiso 1 2 calc R
H21B H -0.36286 -0.18208 -0.09202 0.1679 Uiso 1 2 calc R
H21C H -0.33849 -0.14018 -0.1451 0.1679 Uiso 1 2 calc R
H22 H -0.33232 0.48372 0.41472 0.1339 Uiso 1 2 calc R
H23 H -0.40197 0.38791 0.48074 0.1430 Uiso 1 2 calc R
H24 H -0.31439 0.2508 0.48526 0.1296 Uiso 1 2 calc R
H25 H -0.19235 0.20848 0.42133 0.1147 Uiso 1 2 calc R
H32A H 0.05224 0.29221 0.17923 0.1454 Uiso 1 2 calc R
H32B H 0.21747 0.3416 0.1851 0.1454 Uiso 1 2 calc R
H33A H 0.10394 0.4633 0.14596 0.1484 Uiso 1 2 calc R
H33B H -0.06237 0.41496 0.14066 0.1484 Uiso 1 2 calc R
H34A H 0.08874 0.33819 0.09159 0.1448 Uiso 1 2 calc R
H34B H 0.09232 0.43427 0.07085 0.1448 Uiso 1 2 calc R
H35A H 0.36478 0.44168 0.09875 0.1473 Uiso 1 2 calc R
H35B H 0.36051 0.34391 0.11341 0.1473 Uiso 1 2 calc R
H36A H 0.35354 0.42951 0.02081 0.1468 Uiso 1 2 calc R
H36B H 0.34896 0.33164 0.03545 0.1468 Uiso 1 2 calc R
H37A H 0.62627 0.43172 0.04853 0.1505 Uiso 1 2 calc R
H37B H 0.62165 0.33378 0.06168 0.1505 Uiso 1 2 calc R
H38A H 0.62051 0.42244 -0.0309 0.1519 Uiso 1 2 calc R
H38B H 0.62226 0.3245 -0.01711 0.1519 Uiso 1 2 calc R
H39A H 0.89165 0.43007 -0.00437 0.1423 Uiso 1 2 calc R
H39B H 0.89329 0.33232 0.01141 0.1423 Uiso 1 2 calc R
H40A H 0.87828 0.41356 -0.08133 0.1412 Uiso 1 2 calc R
H40B H 0.88469 0.3161 -0.06517 0.1412 Uiso 1 2 calc R
H41A H 1.15231 0.42544 -0.05571 0.1494 Uiso 1 2 calc R
H41B H 1.15868 0.32787 -0.04043 0.1494 Uiso 1 2 calc R
H42A H 1.14903 0.3138 -0.11863 0.1542 Uiso 1 2 calc R
H42B H 1.14795 0.41165 -0.13345 0.1542 Uiso 1 2 calc R
H43A H 1.41479 0.32098 -0.09187 0.1602 Uiso 1 2 calc R
H43B H 1.41371 0.41881 -0.1067 0.1602 Uiso 1 2 calc R
H43C H 1.41621 0.36226 -0.14503 0.1602 Uiso 1 2 calc R
H44A H 0.48768 0.49816 0.32376 0.1252 Uiso 1 2 calc R
H44B H 0.48531 0.5529 0.27358 0.1252 Uiso 1 2 calc R
H45A H 0.26759 0.41446 0.3089 0.1277 Uiso 1 2 calc R
H45B H 0.24452 0.47311 0.2605 0.1277 Uiso 1 2 calc R
H46A H 0.40286 0.34655 0.25668 0.1393 Uiso 1 2 calc R
H46B H 0.55008 0.38757 0.27836 0.1393 Uiso 1 2 calc R
H47A H 0.11822 0.4966 0.34609 0.1220 Uiso 1 2 calc R
H47B H 0.09846 0.58104 0.36451 0.1220 Uiso 1 2 calc R
H48A H 0.34643 0.46127 0.39366 0.1250 Uiso 1 2 calc R
H48B H 0.31822 0.54468 0.4133 0.1250 Uiso 1 2 calc R
H49A H 0.03748 0.49843 0.43928 0.1274 Uiso 1 2 calc R
H49B H 0.08057 0.41281 0.42378 0.1274 Uiso 1 2 calc R
H50A H 0.47989 0.61428 0.3564 0.1266 Uiso 1 2 calc R
H50B H 0.48442 0.66793 0.30582 0.1266 Uiso 1 2 calc R
H51A H 0.22873 0.68857 0.37384 0.1313 Uiso 1 2 calc R
H51B H 0.27127 0.74953 0.32598 0.1313 Uiso 1 2 calc R
H52A H 0.54295 0.77279 0.35464 0.1344 Uiso 1 2 calc R
H52B H 0.38782 0.81313 0.37855 0.1344 Uiso 1 2 calc R
H53A H 0.12353 0.66564 0.29337 0.1241 Uiso 1 2 calc R
H53B H 0.10815 0.5813 0.27526 0.1241 Uiso 1 2 calc R
H54A H 0.36443 0.70048 0.24053 0.1252 Uiso 1 2 calc R
H54B H 0.33233 0.61873 0.22051 0.1252 Uiso 1 2 calc R
H55A H 0.10251 0.75151 0.21894 0.1455 Uiso 1 2 calc R
H55B H 0.06191 0.6685 0.20136 0.1455 Uiso 1 2 calc R
H56A H 0.35341 0.05106 0.27352 0.1309 Uiso 1 2 calc R
H56B H 0.3284 -0.00543 0.32326 0.1309 Uiso 1 2 calc R
H57A H 0.60453 -0.02478 0.26028 0.1320 Uiso 1 2 calc R
H57B H 0.5554 -0.08596 0.30761 0.1320 Uiso 1 2 calc R
H58A H 0.29454 -0.11105 0.27477 0.1364 Uiso 1 2 calc R
H58B H 0.457 -0.15064 0.25388 0.1364 Uiso 1 2 calc R
H59A H 0.73831 0.07862 0.27811 0.1161 Uiso 1 2 calc R
H59B H 0.71155 0.16236 0.29712 0.1161 Uiso 1 2 calc R
H60A H 0.5003 0.19992 0.24328 0.1336 Uiso 1 2 calc R
H60B H 0.54333 0.11873 0.2226 0.1336 Uiso 1 2 calc R
H61A H 0.82683 0.16821 0.20514 0.1325 Uiso 1 2 calc R
H61B H 0.77304 0.25143 0.22211 0.1325 Uiso 1 2 calc R
H62A H 0.30949 0.11085 0.35572 0.1195 Uiso 1 2 calc R
H62B H 0.33732 0.1678 0.30614 0.1195 Uiso 1 2 calc R
H63A H 0.54189 0.24494 0.33098 0.1315 Uiso 1 2 calc R
H63B H 0.5483 0.18127 0.37849 0.1315 Uiso 1 2 calc R
H64A H 0.38577 0.30932 0.38119 0.1376 Uiso 1 2 calc R
H64B H 0.24714 0.26867 0.35621 0.1376 Uiso 1 2 calc R
H65A H 0.68245 0.07389 0.36881 0.1271 Uiso 1 2 calc R
H65B H 0.68092 -0.00773 0.34745 0.1271 Uiso 1 2 calc R
H66A H 0.42826 0.03325 0.41196 0.1220 Uiso 1 2 calc R
H66B H 0.42467 -0.04824 0.3902 0.1220 Uiso 1 2 calc R
H67A H 0.68176 -0.08876 0.4248 0.1314 Uiso 1 2 calc R
H67B H 0.52703 -0.08732 0.46138 0.1314 Uiso 1 2 calc R
H70 H 0.91094 -0.0842 0.22347 0.1174 Uiso 1 2 calc R
H71A H 0.53522 0.66125 0.41841 0.1432 Uiso 1 2 calc R
H71B H 0.38323 0.70364 0.44248 0.1432 Uiso 1 2 calc R
H71C H 0.56284 0.74664 0.43485 0.1432 Uiso 1 2 calc R
H72A H 0.26395 0.46873 0.49101 0.1450 Uiso 1 2 calc R
H72B H 0.2585 0.37718 0.48097 0.1450 Uiso 1 2 calc R
H72C H 0.09956 0.41369 0.50543 0.1450 Uiso 1 2 calc R
H73A H 0.27867 0.69918 0.14246 0.1414 Uiso 1 2 calc R
H73B H 0.31904 0.7822 0.16001 0.1414 Uiso 1 2 calc R
H73C H 0.14615 0.77188 0.13819 0.1414 Uiso 1 2 calc R
H74A H 0.56906 0.49608 0.2128 0.1563 Uiso 1 2 calc R
H74B H 0.42539 0.45274 0.19097 0.1563 Uiso 1 2 calc R
H74C H 0.60157 0.40907 0.19784 0.1563 Uiso 1 2 calc R
H75A H 0.59159 0.28267 0.16072 0.1354 Uiso 1 2 calc R
H75B H 0.64226 0.19888 0.144 0.1354 Uiso 1 2 calc R
H75C H 0.7769 0.27095 0.14005 0.1354 Uiso 1 2 calc R
H76A H 0.4722 -0.04017 0.18922 0.1481 Uiso 1 2 calc R
H76B H 0.31007 -0.00032 0.21014 0.1481 Uiso 1 2 calc R
H76C H 0.29624 -0.08614 0.19317 0.1481 Uiso 1 2 calc R
H77A H 0.35318 0.19974 0.44539 0.1506 Uiso 1 2 calc R
H77B H 0.21608 0.15809 0.42034 0.1506 Uiso 1 2 calc R
H77C H 0.17854 0.24384 0.43635 0.1506 Uiso 1 2 calc R
H78A H 0.7845 -0.02342 0.4792 0.1461 Uiso 1 2 calc R
H78B H 0.62169 0.03146 0.48212 0.1461 Uiso 1 2 calc R
H78C H 0.75101 0.05052 0.43805 0.1461 Uiso 1 2 calc R
H81 H -0.0263 0.41727 0.22322 0.1333 Uiso 1 2 calc R

loop_
_atom_site_aniso_label
_atom_site_aniso_U_11
_atom_site_aniso_U_22
_atom_site_aniso_U_33
_atom_site_aniso_U_12
_atom_site_aniso_U_13
_atom_site_aniso_U_23
O83 0.131(6) 0.074(4) 0.121(5) -0.030(4) -0.007(4) -0.002(4)
O84 0.114(6) 0.092(5) 0.121(6) -0.016(4) -0.002(4) -0.011(4)
O85 0.134(7) 0.097(6) 0.142(7) -0.015(5) -0.012(5) -0.004(6)
O86 0.111(6) 0.100(5) 0.143(6) -0.020(4) 0.002(5) -0.017(5)
O87 0.101(5) 0.096(4) 0.138(5) -0.021(3) -0.000(4) -0.022(4)
O88 0.109(5) 0.083(4) 0.155(6) -0.006(4) -0.012(4) -0.009(4)
O89 0.111(5) 0.098(5) 0.135(5) -0.019(4) 0.002(4) -0.018(4)
O90 0.116(5) 0.085(4) 0.133(5) -0.007(4) -0.011(4) -0.002(4)
N9 0.119(8) 0.070(6) 0.108(7) -0.019(5) 0.006(6) -0.004(5)
N30 0.110(7) 0.079(6) 0.111(7) -0.015(6) 0.010(6) -0.010(6)
N68 0.109(7) 0.088(6) 0.093(7) -0.012(5) -0.011(6) 0.005(6)
N69 0.109(7) 0.085(6) 0.123(8) -0.016(5) 0.002(6) -0.006(7)
N70 0.109(7) 0.079(6) 0.101(7) -0.017(4) 0.004(6) -0.010(5)
N79 0.121(8) 0.107(8) 0.118(9) -0.021(6) -0.024(7) -0.008(8)
N80 0.122(8) 0.094(7) 0.112(8) -0.017(5) -0.022(6) -0.019(7)
N81 0.112(7) 0.108(7) 0.114(8) -0.023(5) -0.006(6) -0.022(7)
C1 0.102(9) 0.107(9) 0.137(11) -0.021(7) 0.003(7) -0.022(8)
C2 0.110(9) 0.113(10) 0.116(10) -0.021(7) -0.012(7) -0.002(7)
C3 0.098(8) 0.090(9) 0.087(9) 0.000(6) -0.010(7) 0.005(7)
C4 0.117(9) 0.084(9) 0.102(10) -0.029(6) 0.022(7) -0.017(8)
C5 0.118(10) 0.100(9) 0.118(10) -0.024(7) 0.023(8) -0.021(9)
C6 0.101(8) 0.099(8) 0.095(8) -0.014(6) -0.000(7) -0.015(8)
C7 0.111(9) 0.066(7) 0.106(9) -0.015(6) -0.004(7) -0.008(7)
C8 0.096(9) 0.106(11) 0.112(11) -0.011(7) 0.004(8) -0.004(9)
C10 0.130(9) 0.091(8) 0.105(8) -0.022(6) 0.001(7) -0.007(7)
C11 0.130(9) 0.084(7) 0.115(9) -0.015(6) 0.027(7) -0.001(7)
C12 0.149(12) 0.094(8) 0.097(9) -0.003(7) 0.011(8) -0.013(6)
C13 0.122(11) 0.092(8) 0.108(9) -0.005(6) 0.023(8) -0.004(6)
C14 0.144(12) 0.105(8) 0.105(10) -0.003(7) 0.022(8) -0.022(7)
C15 0.132(12) 0.113(9) 0.116(10) -0.013(7) 0.006(8) 0.001(7)
C16 0.141(12) 0.100(8) 0.107(10) -0.011(7) 0.012(8) -0.002(6)
C17 0.152(13) 0.092(8) 0.103(9) -0.005(7) 0.020(8) -0.012(6)
C18 0.133(12) 0.084(7) 0.117(10) -0.007(6) 0.017(8) -0.014(6)
C19 0.137(12) 0.104(8) 0.123(10) -0.008(7) 0.023(9) -0.023(7)
C20 0.145(13) 0.104(8) 0.139(11) -0.028(7) 0.016(9) -0.026(7)
C21 0.154(13) 0.120(9) 0.135(10) -0.019(8) 0.023(9) -0.008(7)
C22 0.111(9) 0.088(9) 0.141(11) 0.005(7) -0.032(8) -0.025(9)
C23 0.124(10) 0.086(9) 0.148(12) -0.021(7) -0.003(8) -0.026(9)
C24 0.131(10) 0.093(9) 0.102(9) -0.024(7) -0.012(8) -0.022(7)
C25 0.101(8) 0.095(8) 0.092(8) -0.014(6) -0.014(7) -0.017(8)
C26 0.130(10) 0.081(9) 0.096(10) -0.025(7) -0.017(8) -0.011(8)
C27 0.114(10) 0.099(11) 0.107(11) -0.017(8) -0.012(8) -0.016(9)
C28 0.135(11) 0.093(11) 0.113(11) -0.032(8) -0.008(9) 0.002(9)
C29 0.137(10) 0.081(9) 0.112(11) -0.036(8) -0.024(8) 0.010(9)
C31 0.143(12) 0.133(13) 0.083(10) -0.036(10) -0.010(9) -0.016(12)
C32 0.132(10) 0.094(8) 0.136(11) -0.014(7) -0.000(9) -0.020(8)
C33 0.166(11) 0.093(8) 0.100(9) -0.017(7) -0.021(8) 0.019(7)
C34 0.145(12) 0.095(8) 0.121(10) -0.014(7) -0.022(9) -0.012(7)
C35 0.126(12) 0.103(8) 0.134(11) -0.025(7) -0.018(9) -0.005(7)
C36 0.149(13) 0.089(8) 0.124(11) -0.002(7) -0.009(9) -0.005(7)
C37 0.133(12) 0.109(9) 0.129(11) -0.009(7) -0.016(9) -0.003(7)
C38 0.181(14) 0.092(8) 0.104(10) -0.018(8) -0.021(10) -0.005(6)
C39 0.144(12) 0.102(8) 0.109(10) -0.013(7) -0.033(9) -0.008(7)
C40 0.149(13) 0.092(8) 0.113(10) -0.008(7) -0.017(9) -0.018(6)
C41 0.131(12) 0.106(9) 0.134(11) -0.016(7) -0.014(9) -0.013(7)
C42 0.132(12) 0.125(9) 0.130(11) -0.002(8) 0.002(9) -0.031(8)
C43 0.135(12) 0.141(10) 0.119(9) 0.001(8) -0.015(8) -0.005(7)
C44 0.098(8) 0.077(7) 0.132(9) -0.019(6) 0.006(7) -0.008(6)
C45 0.127(9) 0.071(7) 0.115(8) -0.016(6) 0.004(7) -0.005(6)
C46 0.133(10) 0.076(7) 0.140(10) -0.019(7) -0.010(8) -0.023(7)
C47 0.119(9) 0.069(6) 0.110(8) -0.013(6) -0.002(7) -0.001(6)
C48 0.096(8) 0.080(7) 0.127(9) -0.019(6) 0.006(7) 0.001(6)
C49 0.114(9) 0.087(7) 0.112(9) 0.000(6) -0.011(7) -0.003(6)
C50 0.109(8) 0.071(7) 0.129(9) -0.025(6) 0.012(7) -0.009(6)
C51 0.145(10) 0.072(7) 0.107(8) -0.013(7) 0.004(7) -0.011(6)
C52 0.129(10) 0.085(7) 0.120(9) -0.021(6) 0.002(7) -0.016(7)
C53 0.111(9) 0.080(7) 0.113(8) -0.008(6) 0.001(8) -0.003(6)
C54 0.103(8) 0.090(7) 0.114(8) -0.015(6) 0.000(7) -0.006(6)
C55 0.123(10) 0.113(9) 0.120(9) -0.007(7) -0.007(8) -0.002(7)
C56 0.128(9) 0.080(7) 0.120(8) -0.025(7) 0.018(7) -0.027(6)
C57 0.119(9) 0.088(8) 0.124(9) -0.030(7) 0.019(7) -0.029(7)
C58 0.136(10) 0.081(7) 0.124(9) -0.011(6) -0.008(8) -0.018(7)
C59 0.125(9) 0.071(6) 0.086(7) -0.012(6) -0.001(7) 0.004(6)
C60 0.126(9) 0.074(7) 0.128(9) -0.019(6) -0.004(8) -0.005(6)
C61 0.127(10) 0.085(7) 0.117(9) -0.021(6) -0.008(7) -0.010(6)
C62 0.103(8) 0.081(7) 0.117(8) -0.022(6) 0.012(6) -0.029(6)
C63 0.128(10) 0.075(7) 0.118(8) -0.008(7) -0.001(7) -0.002(6)
C64 0.141(10) 0.071(7) 0.127(9) -0.007(6) 0.002(8) -0.009(7)
C65 0.129(9) 0.071(6) 0.109(8) -0.030(6) 0.010(8) -0.001(6)
C66 0.111(8) 0.064(6) 0.123(8) -0.000(6) -0.001(7) -0.002(6)
C67 0.109(9) 0.079(7) 0.137(9) 0.001(6) 0.005(7) -0.014(7)
C71 0.114(9) 0.111(8) 0.134(10) -0.029(6) 0.007(7) -0.031(8)
C72 0.118(10) 0.117(8) 0.121(9) -0.026(7) -0.007(7) -0.006(7)
C73 0.130(9) 0.097(8) 0.122(9) -0.018(6) -0.003(7) -0.010(7)
C74 0.147(10) 0.091(8) 0.150(10) -0.022(7) 0.002(8) -0.019(7)
C75 0.131(9) 0.094(7) 0.110(8) -0.019(6) -0.020(7) -0.006(6)
C76 0.135(10) 0.104(8) 0.135(10) -0.006(7) -0.015(8) -0.032(7)
C77 0.141(10) 0.109(8) 0.124(9) -0.015(7) 0.009(8) -0.021(7)
C78 0.142(10) 0.087(7) 0.133(9) -0.014(7) 0.011(8) -0.017(7)
C82 0.098(9) 0.084(8) 0.102(9) -0.005(6) -0.001(7) -0.001(8)

loop_
_atom_type_symbol
_atom_type_description
_atom_type_scat_dispersion_real
_atom_type_scat_dispersion_imag
_atom_type_scat_source
C C 0.0181 0.0091
;
International Tables for Crystallography
(Vol. C, Tables 4.2.6.8 and 6.1.1.4)
;
H H 0.0000 0.0000
;
International Tables for Crystallography
(Vol. C, Table 6.1.1.4)
;
O O 0.0492 0.0322
;
International Tables for Crystallography
(Vol. C, Tables 4.2.6.8 and 6.1.1.4)
;
N N 0.0311 0.0180
;
International Tables for Crystallography
(Vol. C, Tables 4.2.6.8 and 6.1.1.4)
;

loop_
_geom_angle_atom_site_label_1
_geom_angle_atom_site_label_2
_geom_angle_atom_site_label_3
_geom_angle
_geom_angle_publ_flag
C56 N9 C59 112.6(8) yes
C56 N9 C62 104.8(8) yes
C56 N9 C65 110.5(7) yes
C59 N9 C62 112.4(7) yes
C59 N9 C65 105.0(7) yes
C62 N9 C65 111.8(8) yes
C44 N30 C47 113.0(7) yes
C44 N30 C50 104.9(8) yes
C44 N30 C53 110.4(8) yes
C47 N30 C50 112.3(8) yes
C47 N30 C53 105.7(8) yes
C50 N30 C53 110.6(7) yes
C3 N68 C7 119.2(9) yes
C4 N69 C8 118.2(10) yes
C10 N70 C82 124.1(9) yes
C27 N79 C28 118.2(12) yes
C26 N80 C29 118.9(10) yes
C31 N81 C32 121.1(10) yes
C2 C1 C5 120.0(12) yes
C1 C2 C6 118.5(10) yes
N68 C3 C4 118.4(10) yes
N68 C3 C6 120.4(10) yes
C4 C3 C6 121.2(12) yes
N69 C4 C3 123.2(13) yes
N69 C4 C5 121.2(11) yes
C3 C4 C5 115.5(11) yes
C1 C5 C4 122.9(11) yes
C2 C6 C3 121.9(10) yes
N68 C7 C8 122.1(12) yes
N68 C7 C82 115.1(10) yes
C8 C7 C82 122.7(10) yes
O84 C8 N69 120.9(11) yes
O84 C8 C7 120.2(12) yes
N69 C8 C7 118.7(11) yes
N70 C10 C11 109.9(8) yes
C10 C11 C12 113.3(9) yes
C11 C12 C13 113.9(9) yes
C12 C13 C14 112.4(10) yes
C13 C14 C15 110.5(10) yes
C14 C15 C16 111.9(10) yes
C15 C16 C17 110.3(10) yes
C16 C17 C18 110.6(10) yes
C17 C18 C19 111.2(10) yes
C18 C19 C20 111.9(10) yes
C19 C20 C21 112.4(10) yes
C23 C22 C27 121.8(12) yes
C22 C23 C24 119.6(12) yes
C23 C24 C25 120.0(10) yes
C24 C25 C26 121.4(10) yes
N80 C26 C25 121.0(11) yes
N80 C26 C27 119.7(11) yes
C25 C26 C27 119.0(12) yes
N79 C27 C22 119.3(13) yes
N79 C27 C26 122.6(13) yes
C22 C27 C26 117.8(12) yes
O86 C28 N79 122.4(12) yes
O86 C28 C29 116.5(12) yes
N79 C28 C29 120.7(12) yes
N80 C29 C28 119.0(12) yes
N80 C29 C31 113.1(12) yes
C28 C29 C31 127.5(12) yes
O85 C31 N81 127.7(14) yes
O85 C31 C29 120.2(12) yes
N81 C31 C29 111.9(13) yes
N81 C32 C33 110.3(9) yes
C32 C33 C34 115.1(9) yes
C33 C34 C35 114.1(11) yes
C34 C35 C36 113.7(11) yes
C35 C36 C37 112.5(11) yes
C36 C37 C38 114.1(11) yes
C37 C38 C39 112.9(11) yes
C38 C39 C40 111.2(11) yes
C39 C40 C41 112.7(11) yes
C40 C41 C42 113.5(11) yes
C41 C42 C43 112.2(11) yes
N30 C44 C45 114.8(8) yes
C44 C45 C46 110.9(9) yes
C45 C46 C74 112.9(8) yes
N30 C47 C48 115.2(8) yes
C47 C48 C49 108.7(8) yes
C48 C49 C72 112.9(8) yes
N30 C50 C51 115.1(8) yes
C50 C51 C52 111.1(9) yes
C51 C52 C71 112.9(8) yes
N30 C53 C54 116.4(8) yes
C53 C54 C55 109.0(8) yes
C54 C55 C73 111.9(9) yes
N9 C56 C57 114.9(8) yes
C56 C57 C58 111.8(9) yes
C57 C58 C76 112.7(8) yes
N9 C59 C60 113.1(8) yes
C59 C60 C61 108.7(8) yes
C60 C61 C75 112.0(8) yes
N9 C62 C63 114.0(8) yes
C62 C63 C64 110.3(9) yes
C63 C64 C77 113.0(8) yes
N9 C65 C66 115.7(8) yes
C65 C66 C67 111.6(8) yes
C66 C67 C78 113.2(7) yes
O83 C82 N70 123.8(12) yes
O83 C82 C7 119.0(10) yes
N70 C82 C7 117.2(10) yes
C10 N70 H70 117.957 no
C82 N70 H70 117.981 no
C31 N81 H81 119.452 no
C32 N81 H81 119.453 no
C2 C1 H1 119.993 no
C5 C1 H1 119.993 no
C1 C2 H2 120.766 no
C6 C2 H2 120.771 no
C1 C5 H5 118.563 no
C4 C5 H5 118.557 no
C2 C6 H6 119.058 no
C3 C6 H6 119.045 no
N70 C10 H10A 109.684 no
N70 C10 H10B 109.681 no
C11 C10 H10A 109.670 no
C11 C10 H10B 109.683 no
H10A C10 H10B 108.173 no
C10 C11 H11A 108.917 no
C10 C11 H11B 108.916 no
C12 C11 H11A 108.900 no
C12 C11 H11B 108.915 no
H11A C11 H11B 107.752 no
C11 C12 H12A 108.785 no
C11 C12 H12B 108.795 no
C13 C12 H12A 108.772 no
C13 C12 H12B 108.772 no
H12A C12 H12B 107.657 no
C12 C13 H13A 109.116 no
C12 C13 H13B 109.111 no
C14 C13 H13A 109.115 no
C14 C13 H13B 109.113 no
H13A C13 H13B 107.849 no
C13 C14 H14A 109.538 no
C13 C14 H14B 109.544 no
C15 C14 H14A 109.555 no
C15 C14 H14B 109.556 no
H14A C14 H14B 108.110 no
C14 C15 H15A 109.234 no
C14 C15 H15B 109.237 no
C16 C15 H15A 109.238 no
C16 C15 H15B 109.234 no
H15A C15 H15B 107.926 no
C15 C16 H16A 109.588 no
C15 C16 H16B 109.599 no
C17 C16 H16A 109.576 no
C17 C16 H16B 109.581 no
H16A C16 H16B 108.113 no
C16 C17 H17A 109.524 no
C16 C17 H17B 109.517 no
C18 C17 H17A 109.528 no
C18 C17 H17B 109.523 no
H17A C17 H17B 108.087 no
C17 C18 H18A 109.400 no
C17 C18 H18B 109.404 no
C19 C18 H18A 109.395 no
C19 C18 H18B 109.403 no
H18A C18 H18B 108.009 no
C18 C19 H19A 109.226 no
C18 C19 H19B 109.223 no
C20 C19 H19A 109.234 no
C20 C19 H19B 109.225 no
H19A C19 H19B 107.911 no
C19 C20 H20A 109.115 no
C19 C20 H20B 109.117 no
C21 C20 H20A 109.114 no
C21 C20 H20B 109.116 no
H20A C20 H20B 107.857 no
C20 C21 H21A 109.472 no
C20 C21 H21B 109.465 no
C20 C21 H21C 109.478 no
H21A C21 H21B 109.466 no
H21A C21 H21C 109.471 no
H21B C21 H21C 109.475 no
C23 C22 H22 119.104 no
C27 C22 H22 119.120 no
C22 C23 H23 120.225 no
C24 C23 H23 120.215 no
C23 C24 H24 120.001 no
C25 C24 H24 119.980 no
C24 C25 H25 119.308 no
C26 C25 H25 119.296 no
N81 C32 H32A 109.584 no
N81 C32 H32B 109.586 no
C33 C32 H32A 109.599 no
C33 C32 H32B 109.585 no
H32A C32 H32B 108.126 no
C32 C33 H33A 108.520 no
C32 C33 H33B 108.503 no
C34 C33 H33A 108.495 no
C34 C33 H33B 108.501 no
H33A C33 H33B 107.522 no
C33 C34 H34A 108.720 no
C33 C34 H34B 108.729 no
C35 C34 H34A 108.725 no
C35 C34 H34B 108.722 no
H34A C34 H34B 107.624 no
C34 C35 H35A 108.822 no
C34 C35 H35B 108.826 no
C36 C35 H35A 108.824 no
C36 C35 H35B 108.831 no
H35A C35 H35B 107.689 no
C35 C36 H36A 109.087 no
C35 C36 H36B 109.094 no
C37 C36 H36A 109.104 no
C37 C36 H36B 109.100 no
H36A C36 H36B 107.848 no
C36 C37 H37A 108.729 no
C36 C37 H37B 108.728 no
C38 C37 H37A 108.732 no
C38 C37 H37B 108.735 no
H37A C37 H37B 107.641 no
C37 C38 H38A 109.017 no
C37 C38 H38B 109.010 no
C39 C38 H38A 109.017 no
C39 C38 H38B 109.020 no
H38A C38 H38B 107.797 no
C38 C39 H39A 109.389 no
C38 C39 H39B 109.379 no
C40 C39 H39A 109.387 no
C40 C39 H39B 109.384 no
H39A C39 H39B 108.003 no
C39 C40 H40A 109.048 no
C39 C40 H40B 109.068 no
C41 C40 H40A 109.048 no
C41 C40 H40B 109.056 no
H40A C40 H40B 107.808 no
C40 C41 H41A 108.882 no
C40 C41 H41B 108.872 no
C42 C41 H41A 108.895 no
C42 C41 H41B 108.884 no
H41A C41 H41B 107.701 no
C41 C42 H42A 109.179 no
C41 C42 H42B 109.175 no
C43 C42 H42A 109.179 no
C43 C42 H42B 109.168 no
H42A C42 H42B 107.879 no
C42 C43 H43A 109.463 no
C42 C43 H43B 109.468 no
C42 C43 H43C 109.478 no
H43A C43 H43B 109.464 no
H43A C43 H43C 109.471 no
H43B C43 H43C 109.483 no
N30 C44 H44A 108.562 no
N30 C44 H44B 108.569 no
C45 C44 H44A 108.567 no
C45 C44 H44B 108.565 no
H44A C44 H44B 107.548 no
C44 C45 H45A 109.452 no
C44 C45 H45B 109.455 no
C46 C45 H45A 109.456 no
C46 C45 H45B 109.465 no
H45A C45 H45B 108.044 no
C45 C46 H46A 109.005 no
C45 C46 H46B 109.013 no
C74 C46 H46A 109.003 no
C74 C46 H46B 109.009 no
H46A C46 H46B 107.803 no
N30 C47 H47A 108.472 no
N30 C47 H47B 108.452 no
C48 C47 H47A 108.471 no
C48 C47 H47B 108.485 no
H47A C47 H47B 107.494 no
C47 C48 H48A 109.948 no
C47 C48 H48B 109.947 no
C49 C48 H48A 109.962 no
C49 C48 H48B 109.951 no
H48A C48 H48B 108.336 no
C48 C49 H49A 109.017 no
C48 C49 H49B 109.014 no
C72 C49 H49A 108.992 no
C72 C49 H49B 108.995 no
H49A C49 H49B 107.788 no
N30 C50 H50A 108.504 no
N30 C50 H50B 108.505 no
C51 C50 H50A 108.507 no
C51 C50 H50B 108.511 no
H50A C50 H50B 107.512 no
C50 C51 H51A 109.417 no
C50 C51 H51B 109.413 no
C52 C51 H51A 109.430 no
C52 C51 H51B 109.411 no
H51A C51 H51B 108.017 no
C51 C52 H52A 109.016 no
C51 C52 H52B 109.009 no
C71 C52 H52A 109.008 no
C71 C52 H52B 109.014 no
H52A C52 H52B 107.796 no
N30 C53 H53A 108.176 no
N30 C53 H53B 108.180 no
C54 C53 H53A 108.191 no
C54 C53 H53B 108.198 no
H53A C53 H53B 107.342 no
C53 C54 H54A 109.865 no
C53 C54 H54B 109.868 no
C55 C54 H54A 109.873 no
C55 C54 H54B 109.887 no
H54A C54 H54B 108.290 no
C54 C55 H55A 109.224 no
C54 C55 H55B 109.218 no
C73 C55 H55A 109.245 no
C73 C55 H55B 109.245 no
H55A C55 H55B 107.918 no
N9 C56 H56A 108.535 no
N9 C56 H56B 108.549 no
C57 C56 H56A 108.530 no
C57 C56 H56B 108.540 no
H56A C56 H56B 107.538 no
C56 C57 H57A 109.249 no
C56 C57 H57B 109.258 no
C58 C57 H57A 109.255 no
C58 C57 H57B 109.255 no
H57A C57 H57B 107.925 no
C57 C58 H58A 109.050 no
C57 C58 H58B 109.054 no
C76 C58 H58A 109.077 no
C76 C58 H58B 109.073 no
H58A C58 H58B 107.820 no
N9 C59 H59A 108.951 no
N9 C59 H59B 108.953 no
C60 C59 H59A 108.951 no
C60 C59 H59B 108.957 no
H59A C59 H59B 107.765 no
C59 C60 H60A 109.941 no
C59 C60 H60B 109.942 no
C61 C60 H60A 109.938 no
C61 C60 H60B 109.941 no
H60A C60 H60B 108.331 no
C60 C61 H61A 109.214 no
C60 C61 H61B 109.217 no
C75 C61 H61A 109.205 no
C75 C61 H61B 109.222 no
H61A C61 H61B 107.911 no
N9 C62 H62A 108.755 no
N9 C62 H62B 108.744 no
C63 C62 H62A 108.772 no
C63 C62 H62B 108.758 no
H62A C62 H62B 107.652 no
C62 C63 H63A 109.611 no
C62 C63 H63B 109.593 no
C64 C63 H63A 109.596 no
C64 C63 H63B 109.583 no
H63A C63 H63B 108.120 no
C63 C64 H64A 108.985 no
C63 C64 H64B 108.985 no
C77 C64 H64A 108.991 no
C77 C64 H64B 108.982 no
H64A C64 H64B 107.778 no
N9 C65 H65A 108.360 no
N9 C65 H65B 108.357 no
C66 C65 H65A 108.348 no
C66 C65 H65B 108.360 no
H65A C65 H65B 107.436 no
C65 C66 H66A 109.310 no
C65 C66 H66B 109.297 no
C67 C66 H66A 109.311 no
C67 C66 H66B 109.310 no
H66A C66 H66B 107.962 no
C66 C67 H67A 108.942 no
C66 C67 H67B 108.939 no
C78 C67 H67A 108.942 no
C78 C67 H67B 108.952 no
H67A C67 H67B 107.761 no
C52 C71 H71A 109.466 no
C52 C71 H71B 109.470 no
C52 C71 H71C 109.475 no
H71A C71 H71B 109.470 no
H71A C71 H71C 109.476 no
H71B C71 H71C 109.470 no
C49 C72 H72A 109.469 no
C49 C72 H72B 109.454 no
C49 C72 H72C 109.468 no
H72A C72 H72B 109.474 no
H72A C72 H72C 109.483 no
H72B C72 H72C 109.478 no
C55 C73 H73A 109.479 no
C55 C73 H73B 109.487 no
C55 C73 H73C 109.475 no
H73A C73 H73B 109.464 no
H73A C73 H73C 109.467 no
H73B C73 H73C 109.456 no
C46 C74 H74A 109.476 no
C46 C74 H74B 109.471 no
C46 C74 H74C 109.479 no
H74A C74 H74B 109.458 no
H74A C74 H74C 109.466 no
H74B C74 H74C 109.477 no
C61 C75 H75A 109.480 no
C61 C75 H75B 109.481 no
C61 C75 H75C 109.479 no
H75A C75 H75B 109.467 no
H75A C75 H75C 109.462 no
H75B C75 H75C 109.458 no
C58 C76 H76A 109.471 no
C58 C76 H76B 109.463 no
C58 C76 H76C 109.473 no
H76A C76 H76B 109.476 no
H76A C76 H76C 109.474 no
H76B C76 H76C 109.470 no
C64 C77 H77A 109.459 no
C64 C77 H77B 109.463 no
C64 C77 H77C 109.460 no
H77A C77 H77B 109.480 no
H77A C77 H77C 109.485 no
H77B C77 H77C 109.481 no
C67 C78 H78A 109.466 no
C67 C78 H78B 109.464 no
C67 C78 H78C 109.484 no
H78A C78 H78B 109.470 no
H78A C78 H78C 109.476 no
H78B C78 H78C 109.468 no

loop_
_geom_bond_atom_site_label_1
_geom_bond_atom_site_label_2
_geom_bond_distance
_geom_bond_publ_flag
O83 C82 1.230(13) yes
O84 C8 1.281(15) yes
O85 C31 1.194(18) yes
O86 C28 1.321(16) yes
N9 C56 1.518(14) yes
N9 C59 1.528(12) yes
N9 C62 1.525(13) yes
N9 C65 1.516(13) yes
N30 C44 1.509(14) yes
N30 C47 1.498(12) yes
N30 C50 1.515(14) yes
N30 C53 1.516(13) yes
N68 C3 1.376(17) yes
N68 C7 1.279(14) yes
N69 C4 1.325(16) yes
N69 C8 1.34(2) yes
N70 C10 1.459(15) yes
N70 C82 1.327(14) yes
N79 C27 1.337(18) yes
N79 C28 1.30(2) yes
N80 C26 1.361(18) yes
N80 C29 1.326(17) yes
N81 C31 1.355(17) yes
N81 C32 1.451(17) yes
C1 C2 1.419(17) yes
C1 C5 1.373(17) yes
C2 C6 1.380(18) yes
C3 C4 1.431(16) yes
C3 C6 1.387(15) yes
C4 C5 1.43(2) yes
C7 C8 1.489(16) yes
C7 C82 1.508(19) yes
C10 C11 1.514(13) yes
C11 C12 1.523(16) yes
C12 C13 1.565(18) yes
C13 C14 1.492(18) yes
C14 C15 1.551(19) yes
C15 C16 1.531(18) yes
C16 C17 1.572(19) yes
C17 C18 1.516(18) yes
C18 C19 1.542(18) yes
C19 C20 1.531(19) yes
C20 C21 1.544(19) yes
C22 C23 1.381(18) yes
C22 C27 1.41(2) yes
C23 C24 1.406(18) yes
C24 C25 1.359(17) yes
C25 C26 1.422(16) yes
C26 C27 1.42(2) yes
C28 C29 1.499(19) yes
C29 C31 1.50(2) yes
C32 C33 1.501(15) yes
C33 C34 1.526(17) yes
C34 C35 1.524(19) yes
C35 C36 1.515(18) yes
C36 C37 1.545(19) yes
C37 C38 1.534(18) yes
C38 C39 1.54(2) yes
C39 C40 1.493(18) yes
C40 C41 1.551(19) yes
C41 C42 1.519(18) yes
C42 C43 1.497(19) yes
C44 C45 1.558(15) yes
C45 C46 1.535(15) yes
C46 C74 1.537(15) yes
C47 C48 1.532(14) yes
C48 C49 1.525(13) yes
C49 C72 1.524(14) yes
C50 C51 1.512(14) yes
C51 C52 1.534(16) yes
C52 C71 1.534(15) yes
C53 C54 1.529(13) yes
C54 C55 1.514(15) yes
C55 C73 1.523(14) yes
C56 C57 1.527(15) yes
C57 C58 1.514(16) yes
C58 C76 1.550(14) yes
C59 C60 1.530(13) yes
C60 C61 1.530(13) yes
C61 C75 1.557(14) yes
C62 C63 1.535(15) yes
C63 C64 1.548(15) yes
C64 C77 1.539(14) yes
C65 C66 1.527(13) yes
C66 C67 1.523(14) yes
C67 C78 1.550(15) yes
N70 H70 0.880 no
N81 H81 0.880 no
C1 H1 0.950 no
C2 H2 0.950 no
C5 H5 0.950 no
C6 H6 0.950 no
C10 H10A 0.990 no
C10 H10B 0.990 no
C11 H11A 0.990 no
C11 H11B 0.990 no
C12 H12A 0.990 no
C12 H12B 0.990 no
C13 H13A 0.990 no
C13 H13B 0.990 no
C14 H14A 0.990 no
C14 H14B 0.990 no
C15 H15A 0.990 no
C15 H15B 0.990 no
C16 H16A 0.990 no
C16 H16B 0.990 no
C17 H17A 0.990 no
C17 H17B 0.990 no
C18 H18A 0.990 no
C18 H18B 0.990 no
C19 H19A 0.990 no
C19 H19B 0.990 no
C20 H20A 0.990 no
C20 H20B 0.990 no
C21 H21A 0.980 no
C21 H21B 0.980 no
C21 H21C 0.980 no
C22 H22 0.950 no
C23 H23 0.950 no
C24 H24 0.950 no
C25 H25 0.950 no
C32 H32A 0.990 no
C32 H32B 0.990 no
C33 H33A 0.990 no
C33 H33B 0.990 no
C34 H34A 0.990 no
C34 H34B 0.990 no
C35 H35A 0.990 no
C35 H35B 0.990 no
C36 H36A 0.990 no
C36 H36B 0.990 no
C37 H37A 0.990 no
C37 H37B 0.990 no
C38 H38A 0.990 no
C38 H38B 0.990 no
C39 H39A 0.990 no
C39 H39B 0.990 no
C40 H40A 0.990 no
C40 H40B 0.990 no
C41 H41A 0.990 no
C41 H41B 0.990 no
C42 H42A 0.990 no
C42 H42B 0.990 no
C43 H43A 0.980 no
C43 H43B 0.980 no
C43 H43C 0.980 no
C44 H44A 0.990 no
C44 H44B 0.990 no
C45 H45A 0.990 no
C45 H45B 0.990 no
C46 H46A 0.990 no
C46 H46B 0.990 no
C47 H47A 0.990 no
C47 H47B 0.990 no
C48 H48A 0.990 no
C48 H48B 0.990 no
C49 H49A 0.990 no
C49 H49B 0.990 no
C50 H50A 0.990 no
C50 H50B 0.990 no
C51 H51A 0.990 no
C51 H51B 0.990 no
C52 H52A 0.990 no
C52 H52B 0.990 no
C53 H53A 0.990 no
C53 H53B 0.990 no
C54 H54A 0.990 no
C54 H54B 0.990 no
C55 H55A 0.990 no
C55 H55B 0.990 no
C56 H56A 0.990 no
C56 H56B 0.990 no
C57 H57A 0.990 no
C57 H57B 0.990 no
C58 H58A 0.990 no
C58 H58B 0.990 no
C59 H59A 0.990 no
C59 H59B 0.990 no
C60 H60A 0.990 no
C60 H60B 0.990 no
C61 H61A 0.990 no
C61 H61B 0.990 no
C62 H62A 0.990 no
C62 H62B 0.990 no
C63 H63A 0.990 no
C63 H63B 0.990 no
C64 H64A 0.990 no
C64 H64B 0.990 no
C65 H65A 0.990 no
C65 H65B 0.990 no
C66 H66A 0.990 no
C66 H66B 0.990 no
C67 H67A 0.990 no
C67 H67B 0.990 no
C71 H71A 0.980 no
C71 H71B 0.980 no
C71 H71C 0.980 no
C72 H72A 0.980 no
C72 H72B 0.980 no
C72 H72C 0.980 no
C73 H73A 0.980 no
C73 H73B 0.980 no
C73 H73C 0.980 no
C74 H74A 0.980 no
C74 H74B 0.980 no
C74 H74C 0.980 no
C75 H75A 0.980 no
C75 H75B 0.980 no
C75 H75C 0.980 no
C76 H76A 0.980 no
C76 H76B 0.980 no
C76 H76C 0.980 no
C77 H77A 0.980 no
C77 H77B 0.980 no
C77 H77C 0.980 no
C78 H78A 0.980 no
C78 H78B 0.980 no
C78 H78C 0.980 no

loop_
_geom_contact_atom_site_label_1
_geom_contact_atom_site_label_2
_geom_contact_distance
_geom_contact_publ_flag
_geom_contact_site_symmetry_2
O83 N68 2.658(13) no .
O83 C10 2.834(11) no .
O84 N68 3.565(10) no .
O84 N70 2.648(12) no .
O84 C4 3.466(15) no .
O84 C82 2.954(14) no .
O85 N80 2.646(14) no .
O85 C32 2.852(14) no .
O86 N80 3.598(11) no .
O86 N81 2.604(13) no .
O86 C27 3.497(16) no .
O86 C31 3.002(18) no .
N68 N69 2.813(12) no .
N68 N70 3.531(14) no .
N70 C8 2.924(18) no .
N79 N80 2.814(13) no .
N80 N81 3.526(16) no .
N81 C28 2.918(19) no .
C1 C3 2.790(19) no .
C2 C4 2.858(17) no .
C3 C8 2.743(17) no .
C4 C7 2.68(2) no .
C5 C6 2.764(16) no .
C6 C7 3.556(17) no .
C10 C13 3.134(16) no .
C22 C25 2.768(15) no .
C22 C28 3.56(2) no .
C23 C26 2.804(19) no .
C24 C27 2.820(18) no .
C26 C28 2.719(18) no .
C27 C29 2.71(2) no .
C32 C35 3.142(17) no .
C44 C48 3.125(14) no .
C44 C54 2.976(13) no .
C44 C74 3.205(16) no .
C45 C47 3.052(15) no .
C45 C53 3.055(13) no .
C45 C54 3.557(13) no .
C47 C51 3.041(13) no .
C48 C50 2.995(12) no .
C48 C51 3.544(12) no .
C50 C54 3.110(15) no .
C50 C71 3.178(16) no .
C51 C53 3.021(15) no .
C56 C60 2.986(13) no .
C56 C66 3.073(15) no .
C56 C76 3.196(16) no .
C57 C59 3.058(14) no .
C57 C60 3.526(13) no .
C57 C65 3.033(16) no .
C59 C63 3.055(14) no .
C60 C62 3.104(14) no .
C62 C66 3.024(12) no .
C62 C77 3.229(15) no .
C63 C65 3.050(13) no .
C63 C66 3.585(12) no .
C65 C78 3.142(15) no .
O83 O88 3.198(8) no 1_445
O83 O89 2.757(9) no 1_445
O83 C50 3.589(11) no 1_545
O84 O90 2.775(8) no .
O84 C59 3.409(12) no .
O85 O87 3.240(9) no .
O85 O90 2.727(11) no 1_455
O85 C62 3.497(13) no .
O86 O89 2.795(9) no 1_355
O86 C45 3.590(13) no .
O86 C53 3.381(13) no .
O87 O85 3.240(9) no .
O87 N69 2.895(11) no 1_455
O87 N80 2.992(10) no .
O87 C4 3.536(13) no 1_455
O87 C5 3.438(12) no 1_455
O87 C25 3.475(13) no .
O87 C62 3.410(11) no .
O87 C65 3.352(12) no 1_455
O87 C77 3.476(13) no .
O88 O83 3.198(8) no 1_665
O88 N68 2.985(9) no 1_665
O88 N79 2.902(13) no 1_755
O88 C6 3.479(14) no 1_665
O88 C22 3.375(12) no 1_755
O88 C27 3.556(16) no 1_755
O88 C47 3.321(12) no 1_755
O88 C50 3.373(12) no 1_655
O88 C71 3.506(12) no 1_655
O89 O83 2.757(9) no 1_665
O89 O86 2.795(9) no 1_755
O89 C42 3.488(14) no 2_865
O89 C43 3.469(13) no 2_865
O89 C44 3.334(11) no 1_655
O89 C54 3.526(12) no 1_655
O89 C74 3.520(12) no 1_655
O90 O84 2.775(8) no .
O90 O85 2.727(11) no 1_655
O90 C20 3.475(15) no 2_655
O90 C21 3.495(13) no 2_655
O90 C56 3.330(12) no 1_655
O90 C60 3.594(12) no 1_655
O90 C76 3.506(12) no 1_655
N68 O88 2.985(9) no 1_445
N69 O87 2.895(11) no 1_655
N69 C56 3.426(13) no 1_655
N69 C65 3.561(13) no .
N70 C57 3.575(13) no .
N79 O88 2.902(13) no 1_355
N79 C44 3.457(14) no 1_455
N79 C47 3.478(15) no .
N80 O87 2.992(10) no .
N81 C45 3.528(15) no .
C2 C24 3.523(16) no 2_656
C3 C51 3.599(15) no 1_645
C4 O87 3.536(13) no 1_655
C5 O87 3.438(12) no 1_655
C5 C78 3.495(15) no .
C6 O88 3.479(14) no 1_445
C20 O90 3.475(15) no 2_655
C21 O90 3.495(13) no 2_655
C22 O88 3.375(12) no 1_355
C24 C2 3.523(16) no 2_656
C25 O87 3.475(13) no .
C25 C63 3.485(16) no 1_455
C26 C63 3.578(17) no 1_455
C27 O88 3.556(16) no 1_355
C29 C45 3.554(16) no .
C31 C45 3.487(19) no .
C42 O89 3.488(14) no 2_865
C43 O89 3.469(13) no 2_865
C44 O89 3.334(11) no 1_455
C44 N79 3.457(14) no 1_655
C45 O86 3.590(13) no .
C45 N81 3.528(15) no .
C45 C29 3.554(16) no .
C45 C31 3.487(19) no .
C47 O88 3.321(12) no 1_355
C47 N79 3.478(15) no .
C50 O83 3.589(11) no 1_565
C50 O88 3.373(12) no 1_455
C51 C3 3.599(15) no 1_465
C53 O86 3.381(13) no .
C54 O89 3.526(12) no 1_455
C56 O90 3.330(12) no 1_455
C56 N69 3.426(13) no 1_455
C57 N70 3.575(13) no .
C57 C82 3.461(15) no .
C59 O84 3.409(12) no .
C60 O90 3.594(12) no 1_455
C62 O85 3.497(13) no .
C62 O87 3.410(11) no .
C63 C25 3.485(16) no 1_655
C63 C26 3.578(17) no 1_655
C65 O87 3.352(12) no 1_655
C65 N69 3.561(13) no .
C71 O88 3.506(12) no 1_455
C74 O89 3.520(12) no 1_455
C76 O90 3.506(12) no 1_455
C77 O87 3.476(13) no .
C78 C5 3.495(15) no .
C82 C57 3.461(15) no .
O83 H10A 2.9002 no .
O83 H10B 2.7742 no .
O83 H70 3.0188 no .
O84 H70 1.9316 no .
O85 H32A 2.7776 no .
O85 H32B 2.9137 no .
O85 H81 3.0429 no .
O86 H81 1.8642 no .
N9 H57A 2.7112 no .
N9 H57B 2.8258 no .
N9 H60A 2.7227 no .
N9 H60B 2.7945 no .
N9 H63A 2.8481 no .
N9 H63B 2.6959 no .
N9 H66A 2.7856 no .
N9 H66B 2.7755 no .
N30 H45A 2.8378 no .
N30 H45B 2.7464 no .
N30 H48A 2.7595 no .
N30 H48B 2.7960 no .
N30 H51A 2.6755 no .
N30 H51B 2.8487 no .
N30 H54A 2.7708 no .
N30 H54B 2.8446 no .
N68 H6 2.5702 no .
N69 H5 2.5845 no .
N70 H11A 2.6052 no .
N70 H11B 2.6332 no .
N79 H22 2.5518 no .
N80 H25 2.6106 no .
N81 H33A 2.6090 no .
N81 H33B 2.5949 no .
C1 H6 3.2638 no .
C2 H5 3.2694 no .
C3 H2 3.2754 no .
C3 H5 3.2780 no .
C4 H1 3.3096 no .
C4 H6 3.3052 no .
C5 H2 3.2763 no .
C6 H1 3.2636 no .
C7 H70 2.4939 no .
C8 H70 2.5099 no .
C10 H12A 2.7148 no .
C10 H12B 3.3710 no .
C10 H13A 2.8470 no .
C10 H13B 3.3900 no .
C11 H13A 2.8176 no .
C11 H13B 2.7494 no .
C11 H70 2.4757 no .
C12 H10A 2.7517 no .
C12 H10B 2.7242 no .
C12 H14A 2.7316 no .
C12 H14B 2.7234 no .
C13 H10A 2.8101 no .
C13 H10B 3.4317 no .
C13 H11A 3.4251 no .
C13 H11B 2.7607 no .
C13 H15A 2.7078 no .
C13 H15B 2.6728 no .
C14 H12A 2.7639 no .
C14 H12B 2.6951 no .
C14 H16A 2.7498 no .
C14 H16B 2.7378 no .
C15 H13A 2.6771 no .
C15 H13B 2.6688 no .
C15 H17A 2.7208 no .
C15 H17B 2.7528 no .
C16 H14A 2.7654 no .
C16 H14B 2.7305 no .
C16 H18A 2.7246 no .
C16 H18B 2.7083 no .
C17 H15A 2.7269 no .
C17 H15B 2.7145 no .
C17 H19A 2.7323 no .
C17 H19B 2.6884 no .
C18 H16A 2.7180 no .
C18 H16B 2.7496 no .
C18 H20A 2.7069 no .
C18 H20B 2.7516 no .
C19 H17A 2.7180 no .
C19 H17B 2.7022 no .
C19 H21A 2.7574 no .
C19 H21B 2.7466 no .
C19 H21C 3.3906 no .
C20 H18A 2.7596 no .
C20 H18B 2.7159 no .
C21 H19A 2.7195 no .
C21 H19B 2.7639 no .
C22 H24 3.2642 no .
C23 H25 3.2506 no .
C24 H22 3.2619 no .
C25 H23 3.2496 no .
C26 H22 3.2782 no .
C26 H24 3.2814 no .
C27 H23 3.2941 no .
C27 H25 3.2990 no .
C28 H81 2.4864 no .
C29 H81 2.4270 no .
C31 H32A 2.6479 no .
C31 H32B 2.7493 no .
C32 H34A 2.7413 no .
C32 H34B 3.3790 no .
C32 H35A 3.3570 no .
C32 H35B 2.8679 no .
C33 H35A 2.7004 no .
C33 H35B 2.7954 no .
C33 H81 2.4939 no .
C34 H32A 2.7522 no .
C34 H32B 2.7654 no .
C34 H36A 2.7353 no .
C34 H36B 2.7341 no .
C35 H32A 3.4501 no .
C35 H32B 2.8316 no .
C35 H33A 2.7378 no .
C35 H33B 3.3887 no .
C35 H37A 2.7152 no .
C35 H37B 2.7381 no .
C36 H34A 2.7782 no .
C36 H34B 2.6828 no .
C36 H38A 2.7571 no .
C36 H38B 2.7856 no .
C37 H35A 2.7221 no .
C37 H35B 2.7207 no .
C37 H39A 2.7729 no .
C37 H39B 2.7423 no .
C38 H36A 2.7646 no .
C38 H36B 2.7871 no .
C38 H40A 2.6704 no .
C38 H40B 2.6927 no .
C39 H37A 2.7272 no .
C39 H37B 2.7563 no .
C39 H41A 2.7172 no .
C39 H41B 2.7308 no .
C40 H38A 2.7088 no .
C40 H38B 2.6780 no .
C40 H42A 2.7417 no .
C40 H42B 2.7657 no .
C41 H39A 2.7096 no .
C41 H39B 2.7316 no .
C41 H43A 2.6972 no .
C41 H43B 2.6975 no .
C41 H43C 3.3428 no .
C42 H40A 2.7520 no .
C42 H40B 2.7654 no .
C43 H41A 2.6999 no .
C43 H41B 2.6762 no .
C44 H46A 3.3821 no .
C44 H46B 2.6353 no .
C44 H47A 2.6692 no .
C44 H47B 3.3407 no .
C44 H48A 2.8093 no .
C44 H48B 3.5023 no .
C44 H50A 2.5617 no .
C44 H50B 2.5312 no .
C44 H53A 3.3243 no .
C44 H53B 2.7459 no .
C44 H54A 3.1888 no .
C44 H54B 2.7075 no .
C44 H74A 2.8837 no .
C45 H47A 2.6597 no .
C45 H48A 3.3536 no .
C45 H53B 2.7793 no .
C45 H54B 3.0462 no .
C45 H74A 2.7445 no .
C45 H74B 2.7692 no .
C45 H74C 3.3940 no .
C46 H44A 2.7682 no .
C46 H44B 2.6702 no .
C47 H44A 2.7366 no .
C47 H44B 3.3425 no .
C47 H45A 2.7906 no .
C47 H45B 3.2604 no .
C47 H49A 2.6060 no .
C47 H49B 2.7021 no .
C47 H50A 2.7143 no .
C47 H50B 3.3395 no .
C47 H51A 2.6375 no .
C47 H51B 3.4915 no .
C47 H53A 2.6004 no .
C47 H53B 2.5007 no .
C48 H44A 2.8276 no .
C48 H45A 3.3067 no .
C48 H50A 2.6660 no .
C48 H51A 3.0700 no .
C48 H71A 3.5851 no .
C48 H72A 2.6386 no .
C48 H72B 2.8506 no .
C48 H72C 3.3622 no .
C49 H47A 2.6234 no .
C49 H47B 2.6644 no .
C50 H44A 2.5410 no .
C50 H44B 2.5505 no .
C50 H47A 3.3411 no .
C50 H47B 2.7555 no .
C50 H48A 3.2455 no .
C50 H48B 2.6988 no .
C50 H52A 2.6099 no .
C50 H52B 3.3419 no .
C50 H53A 2.6505 no .
C50 H53B 3.3333 no .
C50 H54A 2.7736 no .
C50 H54B 3.5253 no .
C50 H71A 2.8697 no .
C50 H71B 3.5737 no .
C51 H47B 2.7725 no .
C51 H48B 3.0318 no .
C51 H53A 2.6361 no .
C51 H54A 3.3256 no .
C51 H71A 2.7426 no .
C51 H71B 2.7649 no .
C51 H71C 3.3913 no .
C52 H50A 2.5908 no .
C52 H50B 2.7759 no .
C53 H44A 3.3311 no .
C53 H44B 2.6668 no .
C53 H45A 3.4625 no .
C53 H45B 2.6875 no .
C53 H47A 2.6026 no .
C53 H47B 2.5001 no .
C53 H50A 3.3386 no .
C53 H50B 2.6945 no .
C53 H51A 3.1785 no .
C53 H51B 2.7943 no .
C53 H55A 2.6795 no .
C53 H55B 2.6274 no .
C54 H44B 2.6133 no .
C54 H45B 3.0859 no .
C54 H50B 2.7808 no .
C54 H51B 3.2833 no .
C54 H73A 2.7125 no .
C54 H73B 2.7136 no .
C54 H73C 3.3548 no .
C55 H53A 2.5952 no .
C55 H53B 2.6778 no .
C56 H58A 2.6103 no .
C56 H58B 3.3475 no .
C56 H59A 2.7917 no .
C56 H59B 3.3718 no .
C56 H60A 3.1942 no .
C56 H60B 2.6961 no .
C56 H62A 2.5565 no .
C56 H62B 2.5692 no .
C56 H65A 3.3376 no .
C56 H65B 2.6683 no .
C56 H66A 3.4110 no .
C56 H66B 2.7414 no .
C56 H76A 3.5793 no .
C56 H76B 2.8977 no .
C57 H59A 2.7934 no .
C57 H60B 3.0003 no .
C57 H65B 2.6624 no .
C57 H66B 3.2575 no .
C57 H76A 2.7519 no .
C57 H76B 2.7491 no .
C57 H76C 3.3821 no .
C58 H56A 2.6346 no .
C58 H56B 2.7543 no .
C59 H56A 2.7527 no .
C59 H56B 3.3724 no .
C59 H57A 2.6638 no .
C59 H57B 3.4478 no .
C59 H61A 2.6236 no .
C59 H61B 2.7016 no .
C59 H62A 3.3765 no .
C59 H62B 2.7492 no .
C59 H63A 2.8158 no .
C59 H63B 3.2195 no .
C59 H65A 2.5255 no .
C59 H65B 2.5884 no .
C60 H56A 2.6662 no .
C60 H57A 3.0309 no .
C60 H62B 2.7864 no .
C60 H63A 3.3122 no .
C60 H75A 2.7619 no .
C60 H75B 2.7480 no .
C60 H75C 3.3945 no .
C61 H59A 2.6953 no .
C61 H59B 2.6188 no .
C62 H56A 2.5546 no .
C62 H56B 2.5588 no .
C62 H59A 3.3752 no .
C62 H59B 2.7016 no .
C62 H60A 2.7489 no .
C62 H60B 3.5015 no .
C62 H64A 3.3563 no .
C62 H64B 2.5999 no .
C62 H65A 2.7605 no .
C62 H65B 3.3579 no .
C62 H66A 2.6956 no .
C62 H66B 3.2927 no .
C62 H77B 2.9301 no .
C63 H59B 2.6762 no .
C63 H60A 3.3301 no .
C63 H65A 2.7584 no .
C63 H66A 3.0746 no .
C63 H77A 2.7748 no .
C63 H77B 2.7640 no .
C63 H77C 3.4088 no .
C64 H62A 2.6203 no .
C64 H62B 2.7826 no .
C65 H56A 3.3395 no .
C65 H56B 2.6906 no .
C65 H57A 3.2437 no .
C65 H57B 2.7632 no .
C65 H59A 2.5191 no .
C65 H59B 2.6281 no .
C65 H62A 2.7234 no .
C65 H62B 3.3601 no .
C65 H63A 3.4873 no .
C65 H63B 2.6484 no .
C65 H67A 2.6545 no .
C65 H67B 3.3605 no .
C65 H78C 2.7520 no .
C66 H56B 2.7333 no .
C66 H57B 3.2408 no .
C66 H62A 2.6922 no .
C66 H63B 3.1087 no .
C66 H78A 3.3819 no .
C66 H78B 2.8799 no .
C66 H78C 2.6649 no .
C67 H65A 2.6954 no .
C67 H65B 2.6849 no .
C71 H48B 3.1704 no .
C71 H50A 2.7720 no .
C71 H51A 2.6625 no .
C71 H51B 3.3852 no .
C72 H48A 2.7928 no .
C72 H48B 2.7026 no .
C73 H54A 2.7421 no .
C73 H54B 2.6923 no .
C74 H44B 2.8306 no .
C74 H45A 3.3888 no .
C74 H45B 2.6657 no .
C74 H54B 3.3159 no .
C75 H60A 2.7943 no .
C75 H60B 2.7190 no .
C76 H56A 2.8155 no .
C76 H57A 2.6433 no .
C76 H57B 3.3797 no .
C76 H60B 3.2861 no .
C77 H62A 2.8438 no .
C77 H63A 3.3963 no .
C77 H63B 2.6629 no .
C77 H66A 3.2814 no .
C78 H65A 2.7834 no .
C78 H65B 3.4517 no .
C78 H66A 2.7034 no .
C78 H66B 3.4025 no .
C82 H10A 2.7651 no .
C82 H10B 2.6996 no .
H1 H2 2.3798 no .
H1 H5 2.3029 no .
H2 H6 2.3278 no .
H10A H11A 2.8619 no .
H10A H11B 2.3614 no .
H10A H12A 3.0225 no .
H10A H13A 2.3047 no .
H10A H13B 2.9837 no .
H10A H70 2.6353 no .
H10B H11A 2.3834 no .
H10B H11B 2.8623 no .
H10B H12A 2.5291 no .
H10B H12B 3.5976 no .
H10B H13A 3.0546 no .
H10B H70 2.6828 no .
H11A H12A 2.3784 no .
H11A H12B 2.3198 no .
H11A H70 2.4631 no .
H11B H12A 2.8615 no .
H11B H12B 2.3802 no .
H11B H13A 3.0916 no .
H11B H13B 2.5544 no .
H11B H70 2.4560 no .
H12A H13A 2.3862 no .
H12A H13B 2.8942 no .
H12A H14A 2.5862 no .
H12A H14B 3.0523 no .
H12B H13A 2.8940 no .
H12B H13B 2.4412 no .
H12B H14A 2.9577 no .
H12B H14B 2.5037 no .
H13A H14A 2.3498 no .
H13A H14B 2.8464 no .
H13A H15A 2.5073 no .
H13A H15B 2.9343 no .
H13B H14A 2.8463 no .
H13B H14B 2.3562 no .
H13B H15A 2.9754 no .
H13B H15B 2.4608 no .
H14A H15A 2.3948 no .
H14A H15B 2.8921 no .
H14A H16A 2.5943 no .
H14A H16B 3.0454 no .
H14B H15A 2.8922 no .
H14B H15B 2.4219 no .
H14B H16A 3.0104 no .
H14B H16B 2.5439 no .
H15A H16A 2.3856 no .
H15A H16B 2.8775 no .
H15A H17A 2.5282 no .
H15A H17B 3.0348 no .
H15B H16A 2.8774 no .
H15B H16B 2.3950 no .
H15B H17A 2.9677 no .
H15B H17B 2.5493 no .
H16A H17A 2.4423 no .
H16A H17B 2.9110 no .
H16A H18A 2.5304 no .
H16A H18B 2.9653 no .
H16B H17A 2.9110 no .
H16B H17B 2.4183 no .
H16B H18A 3.0377 no .
H16B H18B 2.5470 no .
H17A H18A 2.3716 no .
H17A H18B 2.8671 no .
H17A H19A 2.5549 no .
H17A H19B 2.9664 no .
H17B H18A 2.8671 no .
H17B H18B 2.3837 no .
H17B H19A 3.0096 no .
H17B H19B 2.4907 no .
H18A H19A 2.3820 no .
H18A H19B 2.8838 no .
H18A H20A 2.5502 no .
H18A H20B 3.0766 no .
H18B H19A 2.8839 no .
H18B H19B 2.4159 no .
H18B H20A 2.9417 no .
H18B H20B 2.5511 no .
H19A H20A 2.4037 no .
H19A H20B 2.8730 no .
H19A H21A 3.0045 no .
H19A H21B 2.5436 no .
H19B H20A 2.8728 no .
H19B H20B 2.3689 no .
H19B H21A 2.6027 no .
H19B H21B 3.0554 no .
H20A H21A 2.8764 no .
H20A H21B 2.3944 no .
H20A H21C 2.3731 no .
H20B H21A 2.3861 no .
H20B H21B 2.8767 no .
H20B H21C 2.3813 no .
H22 H23 2.3221 no .
H23 H24 2.3595 no .
H24 H25 2.2990 no .
H32A H33A 2.8487 no .
H32A H33B 2.3622 no .
H32A H34A 2.5702 no .
H32A H35B 3.0761 no .
H32A H81 2.6960 no .
H32B H33A 2.3513 no .
H32B H33B 2.8483 no .
H32B H34A 3.0408 no .
H32B H35A 2.9613 no .
H32B H35B 2.3434 no .
H32B H81 2.6282 no .
H33A H34A 2.8594 no .
H33A H34B 2.3740 no .
H33A H35A 2.5070 no .
H33A H35B 3.0850 no .
H33A H81 2.4448 no .
H33B H34A 2.3760 no .
H33B H34B 2.3142 no .
H33B H35A 3.5812 no .
H33B H81 2.4955 no .
H34A H35A 2.8591 no .
H34A H35B 2.3352 no .
H34A H36A 3.0830 no .
H34A H36B 2.6022 no .
H34B H35A 2.4126 no .
H34B H35B 2.8590 no .
H34B H36A 2.5015 no .
H34B H36B 2.9331 no .
H35A H36A 2.3672 no .
H35A H36B 2.8576 no .
H35A H37A 2.5194 no .
H35A H37B 3.0120 no .
H35B H36A 2.8574 no .
H35B H36B 2.3685 no .
H35B H37A 2.9744 no .
H35B H37B 2.5424 no .
H36A H37A 2.4039 no .
H36A H37B 2.8796 no .
H36A H38A 2.5710 no .
H36A H38B 3.0559 no .
H36B H37A 2.8795 no .
H36B H37B 2.3857 no .
H36B H38A 3.0467 no .
H36B H38B 2.6256 no .
H37A H38A 2.3948 no .
H37A H38B 2.8697 no .
H37A H39A 2.5682 no .
H37A H39B 2.9782 no .
H37B H38A 2.8699 no .
H37B H38B 2.3719 no .
H37B H39A 3.0696 no .
H37B H39B 2.5661 no .
H38A H39A 2.3864 no .
H38A H39B 2.8835 no .
H38A H40A 2.4960 no .
H38A H40B 3.0005 no .
H38B H39A 2.8832 no .
H38B H39B 2.4104 no .
H38B H40A 2.9196 no .
H38B H40B 2.4869 no .
H39A H40A 2.3603 no .
H39A H40B 2.8450 no .
H39A H41A 2.5187 no .
H39A H41B 2.9941 no .
H39B H40A 2.8450 no .
H39B H40B 2.3436 no .
H39B H41A 3.0063 no .
H39B H41B 2.5567 no .
H40A H41A 2.4068 no .
H40A H41B 2.8853 no .
H40A H42A 3.0051 no .
H40A H42B 2.5835 no .
H40B H41A 2.8852 no .
H40B H41B 2.3960 no .
H40B H42A 2.5721 no .
H40B H42B 3.0624 no .
H41A H42A 2.8615 no .
H41A H42B 2.3633 no .
H41A H43A 2.9939 no .
H41A H43B 2.5225 no .
H41A H43C 3.5878 no .
H41B H42A 2.3821 no .
H41B H42B 2.8615 no .
H41B H43A 2.4969 no .
H41B H43B 2.9580 no .
H41B H43C 3.5703 no .
H42A H43A 2.3477 no .
H42A H43B 2.8413 no .
H42A H43C 2.3347 no .
H42B H43A 2.8412 no .
H42B H43B 2.3475 no .
H42B H43C 2.3350 no .
H44A H45A 2.3713 no .
H44A H45B 2.8895 no .
H44A H46A 3.5757 no .
H44A H46B 2.4965 no .
H44A H47A 3.0061 no .
H44A H48A 2.2783 no .
H44A H48B 3.1251 no .
H44A H50A 2.3066 no .
H44A H50B 2.7662 no .
H44A H74A 3.3205 no .
H44B H45A 2.8884 no .
H44B H45B 2.4464 no .
H44B H46B 2.7668 no .
H44B H47A 3.5595 no .
H44B H50A 2.8257 no .
H44B H50B 2.2844 no .
H44B H53A 3.5304 no .
H44B H53B 3.0739 no .
H44B H54A 2.6696 no .
H44B H54B 2.1960 no .
H44B H74A 2.2466 no .
H44B H74B 3.2663 no .
H45A H46A 2.2922 no .
H45A H46B 2.4622 no .
H45A H47A 2.2080 no .
H45A H48A 2.8777 no .
H45A H53B 3.0709 no .
H45A H74B 3.5853 no .
H45B H46A 2.4670 no .
H45B H46B 2.8701 no .
H45B H47A 2.7651 no .
H45B H53B 2.1955 no .
H45B H54B 2.5656 no .
H45B H74A 2.8802 no .
H45B H74B 2.5171 no .
H45B H74C 3.5819 no .
H46A H74A 2.8700 no .
H46A H74B 2.3729 no .
H46A H74C 2.3780 no .
H46B H74A 2.3924 no .
H46B H74B 2.8696 no .
H46B H74C 2.3591 no .
H47A H48A 2.4026 no .
H47A H48B 2.8738 no .
H47A H49A 2.8036 no .
H47A H49B 2.4643 no .
H47A H50A 3.5771 no .
H47A H51A 3.5612 no .
H47A H53A 2.9468 no .
H47A H53B 2.3107 no .
H47B H48A 2.8746 no .
H47B H48B 2.3726 no .
H47B H49A 2.4050 no .
H47B H49B 3.0099 no .
H47B H50A 3.1121 no .
H47B H51A 2.1433 no .
H47B H51B 3.1127 no .
H47B H53A 2.3076 no .
H47B H53B 2.6447 no .
H48A H49A 2.8713 no .
H48A H49B 2.3508 no .
H48A H50A 2.7644 no .
H48A H72A 2.9453 no .
H48A H72B 2.7555 no .
H48B H49A 2.4214 no .
H48B H49B 2.8722 no .
H48B H50A 2.2083 no .
H48B H51A 2.5803 no .
H48B H71A 2.6440 no .
H48B H71B 2.9794 no .
H48B H72A 2.4287 no .
H48B H72B 3.1315 no .
H48B H72C 3.5341 no .
H49A H72A 2.4578 no .
H49A H72B 2.8477 no .
H49A H72C 2.2801 no .
H49B H72A 2.8513 no .
H49B H72B 2.2921 no .
H49B H72C 2.4423 no .
H50A H51A 2.4397 no .
H50A H51B 2.8470 no .
H50A H52A 2.6682 no .
H50A H52B 3.5425 no .
H50A H53A 3.5533 no .
H50A H71A 2.1993 no .
H50A H71B 3.2300 no .
H50A H71C 3.5758 no .
H50B H51A 2.8487 no .
H50B H51B 2.2967 no .
H50B H52A 2.5237 no .
H50B H52B 3.5658 no .
H50B H53A 2.9602 no .
H50B H54A 2.2039 no .
H50B H54B 3.1275 no .
H50B H71A 3.3776 no .
H51A H52A 2.8691 no .
H51A H52B 2.4658 no .
H51A H53A 2.6812 no .
H51A H71A 2.8791 no .
H51A H71B 2.5119 no .
H51A H71C 3.5785 no .
H51B H52A 2.4615 no .
H51B H52B 2.2904 no .
H51B H53A 2.2266 no .
H51B H54A 2.8544 no .
H51B H55A 3.5376 no .
H51B H71B 3.5805 no .
H52A H71A 2.3889 no .
H52A H71B 2.8677 no .
H52A H71C 2.3577 no .
H52B H71A 2.8681 no .
H52B H71B 2.3716 no .
H52B H71C 2.3746 no .
H53A H54A 2.4130 no .
H53A H54B 2.8667 no .
H53A H55A 2.4153 no .
H53A H55B 2.8022 no .
H53B H54A 2.8685 no .
H53B H54B 2.3509 no .
H53B H55A 3.0058 no .
H53B H55B 2.4470 no .
H54A H55A 2.3581 no .
H54A H55B 2.8663 no .
H54A H73A 3.0429 no .
H54A H73B 2.5716 no .
H54B H55A 2.8666 no .
H54B H55B 2.3965 no .
H54B H73A 2.5171 no .
H54B H73B 2.9693 no .
H54B H73C 3.5876 no .
H54B H74A 2.8114 no .
H54B H74B 3.1104 no .
H55A H73A 2.8617 no .
H55A H73B 2.3718 no .
H55A H73C 2.3606 no .
H55B H73A 2.3725 no .
H55B H73B 2.8617 no .
H55B H73C 2.3599 no .
H56A H57A 2.4255 no .
H56A H57B 2.8614 no .
H56A H58A 2.7233 no .
H56A H58B 3.5824 no .
H56A H59A 3.1551 no .
H56A H60A 2.7131 no .
H56A H60B 2.2272 no .
H56A H62A 2.7976 no .
H56A H62B 2.3163 no .
H56A H65B 3.5694 no .
H56A H76A 3.2418 no .
H56A H76B 2.2515 no .
H56B H57A 2.8623 no .
H56B H57B 2.3314 no .
H56B H58A 2.4887 no .
H56B H58B 3.5509 no .
H56B H62A 2.3073 no .
H56B H62B 2.8226 no .
H56B H65A 3.5957 no .
H56B H65B 2.9784 no .
H56B H66A 2.9854 no .
H56B H66B 2.1791 no .
H56B H76B 3.3575 no .
H57A H58A 2.8520 no .
H57A H58B 2.4496 no .
H57A H59A 2.1928 no .
H57A H59B 3.5997 no .
H57A H60B 2.4985 no .
H57A H65B 2.7655 no .
H57A H76A 2.4834 no .
H57A H76B 2.8775 no .
H57A H76C 3.5549 no .
H57B H58A 2.4474 no .
H57B H58B 2.2657 no .
H57B H59A 3.0597 no .
H57B H65B 2.2010 no .
H57B H66B 2.7770 no .
H57B H76A 3.5673 no .
H58A H76A 2.8808 no .
H58A H76B 2.3964 no .
H58A H76C 2.3809 no .
H58B H76A 2.3943 no .
H58B H76B 2.8806 no .
H58B H76C 2.3828 no .
H59A H60A 2.8764 no .
H59A H60B 2.3620 no .
H59A H61A 2.4541 no .
H59A H61B 3.0399 no .
H59A H65A 2.6860 no .
H59A H65B 2.3007 no .
H59B H60A 2.4184 no .
H59B H60B 2.8757 no .
H59B H61A 2.8075 no .
H59B H61B 2.4560 no .
H59B H62B 3.0135 no .
H59B H63A 2.2477 no .
H59B H63B 2.7385 no .
H59B H65A 2.3504 no .
H59B H65B 2.9411 no .
H60A H61A 2.8781 no .
H60A H61B 2.3640 no .
H60A H62B 2.1897 no .
H60A H63A 2.8783 no .
H60A H75A 2.6375 no .
H60A H75B 3.0901 no .
H60B H61A 2.4214 no .
H60B H61B 2.8789 no .
H60B H62B 3.1190 no .
H60B H75A 2.9980 no .
H60B H75B 2.5417 no .
H60B H76A 3.0487 no .
H60B H76B 2.8221 no .
H61A H75A 2.8870 no .
H61A H75B 2.4081 no .
H61A H75C 2.3856 no .
H61B H75A 2.3977 no .
H61B H75B 2.8873 no .
H61B H75C 2.3962 no .
H62A H63A 2.8699 no .
H62A H63B 2.4530 no .
H62A H64A 3.5725 no .
H62A H64B 2.6637 no .
H62A H65A 3.1033 no .
H62A H65B 3.5940 no .
H62A H66A 2.1870 no .
H62A H66B 2.8254 no .
H62A H77A 3.3098 no .
H62A H77B 2.2816 no .
H62B H63A 2.3308 no .
H62B H63B 2.8714 no .
H62B H64A 3.5585 no .
H62B H64B 2.5067 no .
H62B H77B 3.4378 no .
H63A H64A 2.2926 no .
H63A H64B 2.4935 no .
H63A H65A 3.0924 no .
H63A H77A 3.5740 no .
H63B H64A 2.5002 no .
H63B H64B 2.8765 no .
H63B H65A 2.1324 no .
H63B H65B 3.5631 no .
H63B H66A 2.6335 no .
H63B H77A 2.5098 no .
H63B H77B 2.8705 no .
H63B H77C 3.5821 no .
H63B H78C 3.0757 no .
H64A H77A 2.3802 no .
H64A H77B 2.8715 no .
H64A H77C 2.3741 no .
H64B H77A 2.8711 no .
H64B H77B 2.3884 no .
H64B H77C 2.3657 no .
H65A H66A 2.3722 no .
H65A H66B 2.8641 no .
H65A H67A 2.8957 no .
H65A H78A 3.5277 no .
H65A H78B 3.3103 no .
H65A H78C 2.1320 no .
H65B H66A 2.8642 no .
H65B H66B 2.3805 no .
H65B H67A 2.4389 no .
H65B H67B 3.5379 no .
H65B H78C 3.1072 no .
H66A H67A 2.8639 no .
H66A H67B 2.4193 no .
H66A H77A 3.1417 no .
H66A H77B 2.7145 no .
H66A H78B 2.6835 no .
H66A H78C 2.7970 no .
H66B H67A 2.4155 no .
H66B H67B 2.3027 no .
H67A H78A 2.3027 no .
H67A H78B 2.8671 no .
H67A H78C 2.4838 no .
H67B H78A 2.4676 no .
H67B H78B 2.3151 no .
H67B H78C 2.8709 no .
H77A H78B 3.5798 no .
O83 H50B 2.7056 no 1_545
O83 H52A 2.9942 no 1_545
O83 H53A 3.2699 no 1_645
O83 H54A 3.5893 no 1_545
O83 H55A 3.0523 no 1_645
O83 H55B 3.5326 no 1_645
O83 H57B 3.4378 no .
O83 H58B 2.9803 no .
O84 H56A 3.3519 no 1_655
O84 H56B 3.5187 no 1_655
O84 H57A 2.9281 no .
O84 H57B 3.5867 no .
O84 H58A 3.1154 no 1_655
O84 H59A 2.4228 no .
O84 H61A 3.4177 no .
O84 H65B 3.2448 no .
O84 H76B 3.1148 no 1_655
O85 H45A 3.4703 no .
O85 H46A 3.0058 no .
O85 H59B 3.3063 no 1_455
O85 H60A 3.5639 no .
O85 H61A 3.4361 no 1_455
O85 H61B 3.0061 no 1_455
O85 H62B 2.6139 no .
O85 H64B 2.9418 no .
O86 H44B 3.5045 no 1_455
O86 H45A 3.5019 no .
O86 H45B 2.8022 no .
O86 H46B 3.2367 no 1_455
O86 H47A 3.1897 no .
O86 H53B 2.3929 no .
O86 H55B 3.4036 no .
O86 H74A 3.1045 no 1_455
O86 H74C 3.5551 no 1_455
O87 H5 2.8056 no 1_455
O87 H25 2.7289 no .
O87 H59A 3.5214 no 1_455
O87 H59B 3.0764 no 1_455
O87 H62A 2.6511 no .
O87 H62B 3.2938 no .
O87 H64B 3.2521 no .
O87 H65A 2.5122 no 1_455
O87 H65B 3.3436 no 1_455
O87 H77B 2.7330 no .
O87 H78C 2.8083 no 1_455
O88 H6 2.7181 no 1_665
O88 H22 2.6739 no 1_755
O88 H47A 3.3327 no 1_755
O88 H47B 2.4636 no 1_755
O88 H49A 3.3967 no 1_755
O88 H50A 2.6401 no 1_655
O88 H50B 3.2143 no 1_655
O88 H52A 3.2617 no 1_655
O88 H53A 3.2101 no 1_755
O88 H71A 2.7654 no 1_655
O89 H10B 3.0800 no 1_665
O89 H42A 3.3328 no 2_865
O89 H42B 3.1141 no 2_865
O89 H43C 2.6899 no 2_865
O89 H44A 3.5886 no 1_655
O89 H44B 2.3716 no 1_655
O89 H50B 3.0290 no 1_655
O89 H54A 3.0694 no 1_655
O89 H54B 3.0630 no 1_655
O89 H55B 2.9545 no 1_755
O89 H74A 2.5454 no 1_655
O90 H20A 3.3000 no 2_655
O90 H20B 3.1015 no 2_655
O90 H21C 2.7357 no 2_655
O90 H32A 3.0180 no 1_655
O90 H56A 2.3624 no 1_655
O90 H60A 3.1444 no 1_655
O90 H60B 3.1186 no 1_655
O90 H61A 2.8373 no .
O90 H62B 3.0304 no 1_655
O90 H76B 2.5320 no 1_655
N68 H51A 3.2913 no 1_645
N68 H51B 3.1321 no 1_645
N68 H52A 2.8957 no 1_545
N68 H53A 3.3270 no 1_645
N68 H57B 3.4862 no .
N69 H56A 3.4384 no 1_655
N69 H56B 2.5735 no 1_655
N69 H58A 3.2144 no 1_655
N69 H59A 3.4171 no .
N69 H62A 3.5679 no 1_655
N69 H65A 3.4490 no .
N69 H65B 2.7717 no .
N69 H67A 3.5431 no .
N70 H55A 2.7699 no 1_645
N70 H57A 2.9667 no .
N70 H57B 3.5242 no .
N70 H58B 3.3014 no .
N79 H44A 2.6219 no 1_455
N79 H44B 3.4471 no 1_455
N79 H46B 3.1377 no 1_455
N79 H47A 2.6878 no .
N79 H47B 3.3726 no .
N79 H49B 3.5243 no .
N79 H53B 3.4181 no .
N80 H45A 3.5406 no .
N80 H59B 3.2165 no 1_455
N80 H63A 3.0594 no 1_455
N80 H63B 3.4223 no 1_455
N80 H64B 2.8959 no .
N81 H45A 3.5050 no .
N81 H45B 2.9022 no .
N81 H46A 3.3006 no .
N81 H61B 2.7963 no 1_455
N81 H74B 3.5693 no .
N81 H74C 3.5455 no 1_455
C1 H24 3.1218 no 2_656
C1 H67A 3.3596 no .
C1 H78A 2.9615 no .
C2 H24 3.0500 no 2_656
C2 H67A 3.4187 no .
C2 H71B 3.4318 no 1_645
C2 H72B 3.5212 no 2_656
C2 H72C 3.3632 no 2_656
C2 H77C 3.1798 no 2_656
C3 H51A 3.1323 no 1_645
C3 H51B 3.2847 no 1_645
C3 H52B 3.4880 no 1_645
C3 H67A 2.9973 no .
C3 H71C 3.5474 no 1_545
C4 H52B 3.3542 no 1_645
C4 H56B 3.1617 no 1_655
C4 H65B 3.1786 no .
C4 H66B 3.4635 no 1_655
C4 H67A 2.9351 no .
C5 H52B 3.4639 no 1_645
C5 H56B 3.4926 no 1_655
C5 H66A 3.4290 no 1_655
C5 H66B 2.9917 no 1_655
C5 H67A 3.0895 no .
C5 H78A 2.9873 no .
C5 H78C 3.3637 no .
C6 H51A 2.9929 no 1_645
C6 H67A 3.2543 no .
C6 H71C 3.1384 no 1_545
C6 H72C 3.3171 no 2_656
C7 H51B 3.4684 no 1_645
C7 H52A 3.2806 no 1_545
C7 H57A 3.3336 no .
C7 H57B 2.9556 no .
C7 H58A 3.2913 no 1_655
C7 H65B 3.2787 no .
C8 H56B 3.2080 no 1_655
C8 H57A 3.2817 no .
C8 H57B 3.3320 no .
C8 H58A 2.8594 no 1_655
C8 H59A 3.0110 no .
C8 H65B 2.8239 no .
C10 H42A 3.5613 no 2_755
C10 H55A 3.0212 no 1_645
C10 H55B 3.5927 no 1_645
C10 H58B 3.4029 no .
C10 H73C 3.3066 no 1_645
C10 H76A 3.2767 no .
C11 H18B 3.1582 no 2_655
C11 H20B 3.3121 no 2_655
C11 H73C 3.2351 no 1_645
C11 H76A 3.5412 no .
C12 H17A 3.5493 no 1_655
C12 H17B 3.5856 no 2_655
C12 H18B 3.1843 no 2_655
C12 H42A 3.3923 no 2_755
C12 H73C 3.4569 no 1_645
C13 H16B 3.2668 no 2_655
C13 H18B 3.5832 no 2_655
C13 H43A 3.5688 no 2_755
C13 H73B 3.4505 no 1_545
C13 H76A 3.4755 no .
C14 H16B 3.2055 no 2_655
C14 H19A 3.4871 no 1_655
C14 H19B 3.5872 no 1_655
C14 H43A 3.4110 no 2_755
C15 H14B 3.3454 no 2_655
C15 H16B 3.5560 no 2_655
C16 H13B 3.5740 no 2_655
C16 H14B 3.2227 no 2_655
C16 H21A 3.5438 no 1_655
C16 H21B 3.5085 no 1_655
C16 H38B 3.2744 no 2_655
C17 H12B 3.4970 no 1_455
C17 H12B 3.2889 no 2_655
C17 H14B 3.5546 no 2_655
C17 H39B 3.5209 no 2_655
C17 H40B 3.5932 no 2_655
C18 H11B 3.4329 no 2_655
C18 H12B 3.2213 no 2_655
C18 H39B 3.3511 no 2_655
C18 H75B 3.4323 no 2_655
C19 H12B 3.5454 no 2_655
C19 H14B 3.4711 no 1_455
C20 H34A 3.3296 no 2_555
C21 H16A 3.5577 no 1_455
C21 H16B 3.4662 no 1_455
C21 H35B 3.4762 no 2_555
C21 H75B 3.1034 no 2_555
C21 H76B 3.2953 no 2_555
C22 H44A 3.3076 no 1_455
C22 H48A 2.9410 no 1_455
C22 H48B 3.5846 no 1_455
C22 H49A 3.1943 no .
C22 H49B 3.1557 no .
C22 H64A 3.4825 no 1_455
C22 H72A 3.5651 no 2_566
C23 H48A 3.3760 no 1_455
C23 H49B 3.5195 no .
C23 H64A 3.4839 no 1_455
C23 H71B 3.0620 no 2_566
C23 H72A 3.4232 no 2_566
C23 H72B 3.2515 no 1_455
C24 H1 3.4282 no 2_656
C24 H2 2.9587 no 2_656
C24 H63B 3.5030 no 1_455
C24 H64A 3.5228 no 1_455
C24 H71B 3.0308 no 2_566
C24 H77A 3.2816 no 1_455
C25 H1 3.4970 no 2_656
C25 H2 3.2787 no 2_656
C25 H49B 3.4703 no .
C25 H63A 3.4423 no 1_455
C25 H63B 2.8166 no 1_455
C25 H64A 3.4965 no 1_455
C25 H77C 3.2800 no .
C25 H78C 3.4995 no 1_455
C26 H49B 3.0921 no .
C26 H63A 3.1421 no 1_455
C26 H63B 3.2176 no 1_455
C26 H64A 3.5224 no 1_455
C26 H64B 3.5809 no .
C26 H77C 3.5614 no .
C27 H44A 3.0772 no 1_455
C27 H46B 3.5270 no 1_455
C27 H47A 3.2087 no .
C27 H48A 3.5589 no 1_455
C27 H49A 3.5323 no .
C27 H49B 3.0048 no .
C27 H64A 3.4433 no 1_455
C28 H44A 3.2773 no 1_455
C28 H45A 3.2756 no .
C28 H45B 3.2157 no .
C28 H46B 2.8439 no 1_455
C28 H47A 2.7876 no .
C28 H53B 3.0419 no .
C29 H45A 2.9319 no .
C29 H45B 3.2688 no .
C29 H46B 3.2412 no 1_455
C29 H47A 3.3244 no .
C29 H61B 3.4827 no 1_455
C29 H63A 3.5839 no 1_455
C29 H64B 3.2512 no .
C31 H45A 3.1025 no .
C31 H45B 3.1725 no .
C31 H46A 3.1439 no .
C31 H59B 3.5021 no 1_455
C31 H61B 2.7383 no 1_455
C31 H64B 3.3590 no .
C32 H20A 3.5501 no 2_555
C32 H46A 3.4200 no .
C32 H61B 3.0894 no 1_455
C32 H74B 3.2440 no .
C32 H75C 3.2934 no 1_455
C33 H40A 3.1635 no 2_665
C33 H42B 3.3722 no 2_665
C33 H74B 3.5122 no .
C33 H75C 3.2555 no 1_455
C34 H20A 3.3875 no 2_555
C34 H39B 3.5416 no 1_455
C34 H40A 3.1737 no 2_665
C34 H75C 3.5365 no 1_455
C35 H21B 3.4643 no 2_555
C35 H38A 3.2979 no 2_665
C35 H40A 3.5899 no 2_665
C35 H74B 3.4725 no .
C35 H75A 3.3872 no .
C36 H21B 3.3770 no 2_555
C36 H38A 3.1830 no 2_665
C36 H41A 3.5914 no 1_455
C36 H41B 3.4709 no 1_455
C37 H16A 3.5879 no 2_655
C37 H36A 3.3347 no 2_665
C38 H16A 3.2791 no 2_655
C38 H36A 3.1802 no 2_665
C38 H43A 3.5222 no 1_455
C39 H17A 3.5270 no 2_655
C39 H18A 3.5443 no 2_655
C39 H34B 3.4824 no 1_655
C39 H34B 3.3013 no 2_665
C39 H36A 3.5698 no 2_665
C40 H17A 3.4009 no 2_655
C40 H33A 3.4560 no 2_665
C40 H34B 3.2138 no 2_665
C40 H73A 3.4283 no 2_665
C41 H34B 3.5781 no 2_665
C41 H36A 3.5115 no 1_655
C41 H36B 3.5516 no 1_655
C42 H12A 3.3694 no 2_755
C42 H55B 3.5984 no 2_665
C43 H13A 3.5943 no 2_755
C43 H38A 3.5178 no 1_655
C43 H38B 3.5762 no 1_655
C43 H73A 3.1212 no 2_765
C43 H74A 3.3707 no 2_765
C45 H64A 3.4567 no .
C45 H64B 3.4177 no .
C45 H81 3.5475 no .
C46 H32B 3.2814 no .
C46 H60A 3.4397 no .
C46 H63A 3.1322 no .
C46 H64B 3.5911 no .
C48 H22 3.3311 no 1_655
C48 H64A 3.4714 no .
C49 H72C 3.4272 no 2_566
C49 H77C 3.5856 no .
C51 H58A 3.3816 no 1_565
C51 H58B 3.4556 no 1_565
C52 H57B 3.0390 no 1_565
C52 H58A 3.5871 no 1_565
C52 H66B 3.2882 no 1_565
C54 H43C 3.5914 no 2_765
C54 H58B 3.5835 no 1_565
C55 H10B 2.9011 no 1_465
C55 H76C 3.5751 no 1_565
C57 H52A 3.3539 no 1_545
C57 H52B 3.4238 no 1_545
C58 H10A 3.2709 no .
C58 H51B 3.0905 no 1_545
C58 H52A 3.5395 no 1_545
C58 H54A 3.4732 no 1_545
C60 H21C 3.5992 no 2_555
C60 H46A 3.5372 no .
C61 H32A 2.9364 no 1_655
C61 H74C 3.4837 no .
C63 H25 3.4468 no 1_655
C63 H46A 3.4516 no .
C63 H46B 3.4353 no .
C64 H45A 3.0810 no .
C64 H48A 3.5195 no .
C66 H5 3.2182 no 1_455
C66 H52B 3.2813 no 1_545
C66 H78B 3.5195 no 2_656
C67 H52B 3.5983 no 1_545
C67 H71C 3.3654 no 1_545
C67 H78B 2.9499 no 2_656
C71 H6 3.4705 no 1_565
C71 H23 3.0976 no 2_566
C71 H24 3.1440 no 2_566
C72 H2 3.2140 no 2_656
C72 H6 3.3161 no 2_656
C72 H23 3.3224 no 1_655
C72 H49A 3.2918 no 2_566
C72 H72C 3.5879 no 2_566
C72 H77C 3.5535 no .
C73 H10B 3.2345 no 1_465
C73 H11A 3.4343 no 1_465
C73 H13A 3.3537 no 1_565
C73 H15A 3.0483 no 1_565
C73 H40B 3.2604 no 2_665
C73 H42A 3.5353 no 2_665
C73 H43C 3.3649 no 2_765
C73 H76C 3.2586 no 1_565
C74 H32B 3.1746 no .
C74 H43B 3.5010 no 2_765
C74 H43C 3.4693 no 2_765
C74 H75A 3.3108 no .
C75 H18A 3.2900 no 2_655
C75 H20A 3.5096 no 2_655
C75 H21C 3.3398 no 2_555
C75 H32A 3.2324 no 1_655
C75 H33B 3.4654 no 1_655
C75 H35B 3.3009 no .
C75 H37B 3.0594 no .
C75 H74C 3.2235 no .
C76 H10A 3.1725 no .
C76 H21A 3.4139 no 2_555
C76 H21C 3.3959 no 2_555
C76 H73B 3.3509 no 1_545
C77 H2 3.3210 no 2_656
C77 H72B 3.4929 no .
C78 H1 3.0934 no 2_756
C78 H5 3.4568 no .
C78 H25 3.4296 no 1_655
C78 H67B 3.2931 no 2_656
C78 H78B 2.9840 no 2_656
C82 H52A 3.3959 no 1_545
C82 H53A 3.4711 no 1_645
C82 H55A 2.8301 no 1_645
C82 H57A 3.1543 no .
C82 H57B 3.0579 no .
C82 H58B 3.1280 no .
H1 C24 3.4282 no 2_656
H1 C25 3.4970 no 2_656
H1 C78 3.0934 no 2_756
H1 H24 2.8185 no 2_656
H1 H25 2.9765 no 2_656
H1 H67B 3.4736 no 1_655
H1 H77B 3.5896 no 2_656
H1 H77C 3.4949 no 2_656
H1 H78A 2.9987 no .
H1 H78A 2.8692 no 2_756
H1 H78B 2.9236 no 2_756
H1 H78C 2.9587 no 2_756
H2 C24 2.9587 no 2_656
H2 C25 3.2787 no 2_656
H2 C72 3.2140 no 2_656
H2 C77 3.3210 no 2_656
H2 H24 2.7277 no 2_656
H2 H25 3.3320 no 2_656
H2 H49B 3.3431 no 2_656
H2 H71B 3.5007 no 1_645
H2 H72B 2.8808 no 2_656
H2 H72C 2.7704 no 2_656
H2 H77A 3.4564 no 2_656
H2 H77C 2.5010 no 2_656
H5 O87 2.8056 no 1_655
H5 C66 3.2182 no 1_655
H5 C78 3.4568 no .
H5 H56B 3.2748 no 1_655
H5 H62A 3.0692 no 1_655
H5 H66A 2.7732 no 1_655
H5 H66B 2.7515 no 1_655
H5 H67A 3.5520 no .
H5 H77B 3.1359 no 1_655
H5 H78A 2.9931 no .
H5 H78A 3.3919 no 2_756
H5 H78C 3.1213 no .
H6 O88 2.7181 no 1_445
H6 C71 3.4705 no 1_545
H6 C72 3.3161 no 2_656
H6 H47B 3.3056 no 1_645
H6 H51A 2.9080 no 1_645
H6 H71A 3.1882 no 1_545
H6 H71C 2.9005 no 1_545
H6 H72B 3.1570 no 2_656
H6 H72C 2.6489 no 2_656
H10A C58 3.2709 no .
H10A C76 3.1725 no .
H10A H57A 3.4284 no .
H10A H58B 2.6728 no .
H10A H73B 3.2856 no 1_545
H10A H76A 2.5649 no .
H10A H76C 3.3265 no .
H10B O89 3.0800 no 1_445
H10B C55 2.9011 no 1_645
H10B C73 3.2345 no 1_645
H10B H42A 2.7413 no 2_755
H10B H55A 2.4653 no 1_645
H10B H55B 2.6987 no 1_645
H10B H73C 2.6545 no 1_645
H11A C73 3.4343 no 1_645
H11A H18B 3.3747 no 2_655
H11A H19B 3.4469 no 2_655
H11A H20B 2.8788 no 2_655
H11A H55A 3.3911 no 1_645
H11A H73B 3.4581 no 1_645
H11A H73C 2.7152 no 1_645
H11A H76C 2.9825 no 1_655
H11B C18 3.4329 no 2_655
H11B H18B 2.5084 no 2_655
H11B H20B 2.8284 no 2_655
H11B H76A 3.0078 no .
H12A C42 3.3694 no 2_755
H12A H17A 2.9867 no 1_655
H12A H17B 3.5268 no 1_655
H12A H40B 3.4363 no 2_755
H12A H41B 3.4278 no 2_755
H12A H42A 2.5169 no 2_755
H12A H43A 3.5095 no 2_755
H12A H73C 2.8279 no 1_645
H12B C17 3.4970 no 1_655
H12B C17 3.2889 no 2_655
H12B C18 3.2213 no 2_655
H12B C19 3.5454 no 2_655
H12B H16B 3.3979 no 2_655
H12B H17A 3.1590 no 1_655
H12B H17B 2.8967 no 1_655
H12B H17B 2.6661 no 2_655
H12B H18B 2.6473 no 2_655
H12B H19B 2.9882 no 2_655
H13A C43 3.5943 no 2_755
H13A C73 3.3537 no 1_545
H13A H42A 3.4620 no 2_755
H13A H43A 2.9982 no 2_755
H13A H43C 3.4514 no 2_755
H13A H73A 3.4172 no 1_545
H13A H73B 2.5551 no 1_545
H13A H76A 3.2237 no .
H13A H76C 3.4736 no .
H13B C16 3.5740 no 2_655
H13B H16B 2.6445 no 2_655
H13B H18B 3.0506 no 2_655
H13B H21A 2.9497 no 2_555
H13B H76A 2.8839 no .
H13B H76C 3.5230 no .
H14A H19A 2.8835 no 1_655
H14A H19B 3.4090 no 1_655
H14A H38B 3.4653 no 2_655
H14A H41B 3.0749 no 2_755
H14A H42A 3.5891 no 2_755
H14A H43A 2.7246 no 2_755
H14B C15 3.3454 no 2_655
H14B C16 3.2227 no 2_655
H14B C17 3.5546 no 2_655
H14B C19 3.4711 no 1_655
H14B H14B 3.4575 no 2_655
H14B H15B 2.7476 no 2_655
H14B H16B 2.6199 no 2_655
H14B H17B 2.9848 no 2_655
H14B H19A 3.1542 no 1_655
H14B H19B 2.8513 no 1_655
H15A C73 3.0483 no 1_545
H15A H38B 3.2140 no 2_655
H15A H40B 3.1542 no 2_655
H15A H43A 3.2676 no 2_755
H15A H73A 3.0116 no 1_545
H15A H73B 2.8737 no 1_545
H15A H73C 2.7437 no 1_545
H15B H14B 2.7476 no 2_655
H15B H16B 3.0099 no 2_655
H15B H19B 3.0408 no 2_555
H15B H21A 3.2854 no 2_555
H16A C21 3.5577 no 1_655
H16A C37 3.5879 no 2_655
H16A C38 3.2791 no 2_655
H16A H21A 3.3401 no 1_655
H16A H21B 2.8786 no 1_655
H16A H36B 3.3826 no 2_655
H16A H37B 3.1573 no 2_655
H16A H38B 2.4707 no 2_655
H16A H39B 3.4732 no 2_655
H16B C13 3.2668 no 2_655
H16B C14 3.2055 no 2_655
H16B C15 3.5560 no 2_655
H16B C21 3.4662 no 1_655
H16B H12B 3.3979 no 2_655
H16B H13B 2.6445 no 2_655
H16B H14B 2.6199 no 2_655
H16B H15B 3.0099 no 2_655
H16B H21A 2.8295 no 1_655
H16B H21B 3.2038 no 1_655
H17A C12 3.5493 no 1_455
H17A C39 3.5270 no 2_655
H17A C40 3.4009 no 2_655
H17A H12A 2.9867 no 1_455
H17A H12B 3.1590 no 1_455
H17A H38B 3.3941 no 2_655
H17A H39B 2.9683 no 2_655
H17A H40B 2.6954 no 2_655
H17A H41B 3.3944 no 2_655
H17B C12 3.5856 no 2_655
H17B H12A 3.5268 no 1_455
H17B H12B 2.8967 no 1_455
H17B H12B 2.6661 no 2_655
H17B H14B 2.9848 no 2_655
H17B H17B 3.0002 no 2_555
H17B H19B 3.2258 no 2_555
H18A C39 3.5443 no 2_655
H18A C75 3.2900 no 2_655
H18A H34A 3.4440 no 2_555
H18A H37B 3.0210 no 2_655
H18A H38B 3.5920 no 2_655
H18A H39B 2.6547 no 2_655
H18A H75B 2.8080 no 2_655
H18A H75C 2.8714 no 2_655
H18B C11 3.1582 no 2_655
H18B C12 3.1843 no 2_655
H18B C13 3.5832 no 2_655
H18B H11A 3.3747 no 2_655
H18B H11B 2.5084 no 2_655
H18B H12B 2.6473 no 2_655
H18B H13B 3.0506 no 2_655
H18B H75B 3.1308 no 2_655
H19A C14 3.4871 no 1_455
H19A H14A 2.8835 no 1_455
H19A H14B 3.1542 no 1_455
H19A H34A 3.3707 no 2_555
H19A H36B 3.1456 no 2_555
H19A H39B 3.2551 no 2_655
H19A H41B 3.1535 no 2_655
H19B C14 3.5872 no 1_455
H19B H11A 3.4469 no 2_655
H19B H12B 2.9882 no 2_655
H19B H14A 3.4090 no 1_455
H19B H14B 2.8513 no 1_455
H19B H15B 3.0408 no 2_555
H19B H17B 3.2258 no 2_555
H20A O90 3.3000 no 2_655
H20A C32 3.5501 no 2_555
H20A C34 3.3875 no 2_555
H20A C75 3.5096 no 2_655
H20A H32A 2.7328 no 2_555
H20A H34A 2.5099 no 2_555
H20A H35B 3.4631 no 2_555
H20A H61A 3.1152 no 2_655
H20A H75B 3.5435 no 2_655
H20A H75C 2.8835 no 2_655
H20B O90 3.1015 no 2_655
H20B C11 3.3121 no 2_655
H20B H11A 2.8788 no 2_655
H20B H11B 2.8284 no 2_655
H20B H61A 3.2882 no 2_655
H20B H76B 3.2196 no 2_555
H21A C16 3.5438 no 1_455
H21A C76 3.4139 no 2_555
H21A H13B 2.9497 no 2_555
H21A H15B 3.2854 no 2_555
H21A H16A 3.3401 no 1_455
H21A H16B 2.8295 no 1_455
H21A H75B 3.3438 no 2_555
H21A H76A 3.0854 no 2_555
H21A H76B 3.1358 no 2_555
H21A H76C 3.4658 no 2_555
H21B C16 3.5085 no 1_455
H21B C35 3.4643 no 2_555
H21B C36 3.3770 no 2_555
H21B H16A 2.8786 no 1_455
H21B H16B 3.2038 no 1_455
H21B H34A 3.3943 no 2_555
H21B H35B 2.8668 no 2_555
H21B H36B 2.7339 no 2_555
H21B H37B 3.2313 no 2_555
H21B H75A 3.4839 no 2_555
H21B H75B 2.8603 no 2_555
H21C O90 2.7357 no 2_655
H21C C60 3.5992 no 2_555
H21C C75 3.3398 no 2_555
H21C C76 3.3959 no 2_555
H21C H35B 3.3367 no 2_555
H21C H60A 3.5745 no 2_555
H21C H60B 2.8934 no 2_555
H21C H75A 3.2453 no 2_555
H21C H75B 2.6355 no 2_555
H21C H76A 3.2472 no 2_555
H21C H76B 2.7381 no 2_555
H22 O88 2.6739 no 1_355
H22 C48 3.3311 no 1_455
H22 H44A 3.1243 no 1_455
H22 H48A 2.7493 no 1_455
H22 H48B 2.9899 no 1_455
H22 H49A 3.1396 no .
H22 H49B 3.5374 no .
H22 H50A 2.9891 no 1_455
H22 H71A 3.1438 no 1_455
H22 H72A 3.1281 no 2_566
H23 C71 3.0976 no 2_566
H23 C72 3.3224 no 1_455
H23 H48A 3.4399 no 1_455
H23 H71A 3.0740 no 2_566
H23 H71B 2.5097 no 2_566
H23 H71C 3.2342 no 2_566
H23 H72A 3.0247 no 1_455
H23 H72A 2.9103 no 2_566
H23 H72B 2.7439 no 1_455
H24 C1 3.1218 no 2_656
H24 C2 3.0500 no 2_656
H24 C71 3.1440 no 2_566
H24 H1 2.8185 no 2_656
H24 H2 2.7277 no 2_656
H24 H67B 3.2984 no 2_556
H24 H71B 2.4301 no 2_566
H24 H71C 3.0029 no 2_566
H24 H77A 3.1829 no 1_455
H25 O87 2.7289 no .
H25 C63 3.4468 no 1_455
H25 C78 3.4296 no 1_455
H25 H1 2.9765 no 2_656
H25 H2 3.3320 no 2_656
H25 H63A 3.5137 no 1_455
H25 H63B 2.6044 no 1_455
H25 H65A 3.1527 no 1_455
H25 H77B 3.3937 no .
H25 H77C 3.1279 no .
H25 H78B 3.4400 no 1_455
H25 H78C 2.6096 no 1_455
H32A O90 3.0180 no 1_455
H32A C61 2.9364 no 1_455
H32A C75 3.2324 no 1_455
H32A H20A 2.7328 no 2_555
H32A H61A 2.7161 no 1_455
H32A H61B 2.5389 no 1_455
H32A H75C 2.6311 no 1_455
H32B C46 3.2814 no .
H32B C74 3.1746 no .
H32B H45B 3.4161 no .
H32B H46A 2.6952 no .
H32B H60A 3.5654 no .
H32B H74B 2.5336 no .
H32B H74C 3.3667 no .
H32B H75A 3.2418 no .
H33A C40 3.4560 no 2_665
H33A H40A 2.5289 no 2_665
H33A H42B 2.8887 no 2_665
H33A H74B 2.9878 no .
H33B C75 3.4654 no 1_455
H33B H40A 3.3497 no 2_665
H33B H41A 3.4168 no 2_665
H33B H42B 2.9252 no 2_665
H33B H61B 3.4837 no 1_455
H33B H74C 3.0883 no 1_455
H33B H75A 3.5059 no 1_455
H33B H75C 2.7244 no 1_455
H34A C20 3.3296 no 2_555
H34A H18A 3.4440 no 2_555
H34A H19A 3.3707 no 2_555
H34A H20A 2.5099 no 2_555
H34A H21B 3.3943 no 2_555
H34A H39A 3.4610 no 1_455
H34A H39B 2.9610 no 1_455
H34A H75C 2.9273 no 1_455
H34B C39 3.4824 no 1_455
H34B C39 3.3013 no 2_665
H34B C40 3.2138 no 2_665
H34B C41 3.5781 no 2_665
H34B H38A 3.3230 no 2_665
H34B H39A 2.8584 no 1_455
H34B H39A 2.7031 no 2_665
H34B H39B 3.1710 no 1_455
H34B H40A 2.6107 no 2_665
H34B H41A 3.0330 no 2_665
H35A H38A 2.7292 no 2_665
H35A H40A 3.0837 no 2_665
H35A H43B 2.9810 no 2_765
H35A H74B 2.8530 no .
H35A H74C 3.5751 no .
H35A H75A 3.5103 no .
H35B C21 3.4762 no 2_555
H35B C75 3.3009 no .
H35B H20A 3.4631 no 2_555
H35B H21B 2.8668 no 2_555
H35B H21C 3.3367 no 2_555
H35B H74B 3.2446 no .
H35B H74C 3.5939 no .
H35B H75A 2.5099 no .
H35B H75B 3.3470 no .
H36A C37 3.3347 no 2_665
H36A C38 3.1802 no 2_665
H36A C39 3.5698 no 2_665
H36A C41 3.5115 no 1_455
H36A H36A 3.3390 no 2_665
H36A H37A 2.7882 no 2_665
H36A H38A 2.5369 no 2_665
H36A H39A 3.0398 no 2_665
H36A H41A 2.8928 no 1_455
H36A H41B 3.1867 no 1_455
H36B C41 3.5516 no 1_455
H36B H16A 3.3826 no 2_655
H36B H19A 3.1456 no 2_555
H36B H21B 2.7339 no 2_555
H36B H41A 3.3598 no 1_455
H36B H41B 2.8224 no 1_455
H37A H36A 2.7882 no 2_665
H37A H38A 3.1168 no 2_665
H37A H41A 3.0186 no 2_765
H37A H43B 3.2721 no 2_765
H37B C75 3.0594 no .
H37B H16A 3.1573 no 2_655
H37B H18A 3.0210 no 2_655
H37B H21B 3.2313 no 2_555
H37B H75A 2.9003 no .
H37B H75B 3.0081 no .
H37B H75C 2.7514 no .
H38A C35 3.2979 no 2_665
H38A C36 3.1830 no 2_665
H38A C43 3.5178 no 1_455
H38A H34B 3.3230 no 2_665
H38A H35A 2.7292 no 2_665
H38A H36A 2.5369 no 2_665
H38A H37A 3.1168 no 2_665
H38A H43A 3.2270 no 1_455
H38A H43B 2.9019 no 1_455
H38B C16 3.2744 no 2_655
H38B C43 3.5762 no 1_455
H38B H14A 3.4653 no 2_655
H38B H15A 3.2140 no 2_655
H38B H16A 2.4707 no 2_655
H38B H17A 3.3941 no 2_655
H38B H18A 3.5920 no 2_655
H38B H43A 2.8798 no 1_455
H38B H43B 3.3793 no 1_455
H39A H34A 3.4610 no 1_655
H39A H34B 2.8584 no 1_655
H39A H34B 2.7031 no 2_665
H39A H36A 3.0398 no 2_665
H39A H39A 2.9685 no 2_765
H39A H41A 3.2422 no 2_765
H39B C17 3.5209 no 2_655
H39B C18 3.3511 no 2_655
H39B C34 3.5416 no 1_655
H39B H16A 3.4732 no 2_655
H39B H17A 2.9683 no 2_655
H39B H18A 2.6547 no 2_655
H39B H19A 3.2551 no 2_655
H39B H34A 2.9610 no 1_655
H39B H34B 3.1710 no 1_655
H40A C33 3.1635 no 2_665
H40A C34 3.1737 no 2_665
H40A C35 3.5899 no 2_665
H40A H33A 2.5289 no 2_665
H40A H33B 3.3497 no 2_665
H40A H34B 2.6107 no 2_665
H40A H35A 3.0837 no 2_665
H40A H73A 3.1575 no 2_665
H40B C17 3.5932 no 2_655
H40B C73 3.2604 no 2_665
H40B H12A 3.4363 no 2_755
H40B H15A 3.1542 no 2_655
H40B H17A 2.6954 no 2_655
H40B H73A 2.7750 no 2_665
H40B H73C 2.8504 no 2_665
H41A C36 3.5914 no 1_655
H41A H33B 3.4168 no 2_665
H41A H34B 3.0330 no 2_665
H41A H36A 2.8928 no 1_655
H41A H36B 3.3598 no 1_655
H41A H37A 3.0186 no 2_765
H41A H39A 3.2422 no 2_765
H41B C36 3.4709 no 1_655
H41B H12A 3.4278 no 2_755
H41B H14A 3.0749 no 2_755
H41B H17A 3.3944 no 2_655
H41B H19A 3.1535 no 2_655
H41B H36A 3.1867 no 1_655
H41B H36B 2.8224 no 1_655
H42A O89 3.3328 no 2_865
H42A C10 3.5613 no 2_755
H42A C12 3.3923 no 2_755
H42A C73 3.5353 no 2_665
H42A H10B 2.7413 no 2_755
H42A H12A 2.5169 no 2_755
H42A H13A 3.4620 no 2_755
H42A H14A 3.5891 no 2_755
H42A H55B 3.0536 no 2_665
H42A H73A 3.5837 no 2_665
H42A H73C 2.9229 no 2_665
H42B O89 3.1141 no 2_865
H42B C33 3.3722 no 2_665
H42B H33A 2.8887 no 2_665
H42B H33B 2.9252 no 2_665
H42B H55B 3.1888 no 2_665
H42B H74A 3.3255 no 2_765
H43A C13 3.5688 no 2_755
H43A C14 3.4110 no 2_755
H43A C38 3.5222 no 1_655
H43A H12A 3.5095 no 2_755
H43A H13A 2.9982 no 2_755
H43A H14A 2.7246 no 2_755
H43A H15A 3.2676 no 2_755
H43A H38A 3.2270 no 1_655
H43A H38B 2.8798 no 1_655
H43A H73A 2.8529 no 2_765
H43A H73B 3.5010 no 2_765
H43B C74 3.5010 no 2_765
H43B H35A 2.9810 no 2_765
H43B H37A 3.2721 no 2_765
H43B H38A 2.9019 no 1_655
H43B H38B 3.3793 no 1_655
H43B H73A 3.3849 no 2_765
H43B H74A 3.2005 no 2_765
H43B H74B 3.1772 no 2_765
H43B H74C 3.5618 no 2_765
H43C O89 2.6899 no 2_865
H43C C54 3.5914 no 2_765
H43C C73 3.3649 no 2_765
H43C C74 3.4693 no 2_765
H43C H13A 3.4514 no 2_755
H43C H54A 3.5521 no 2_765
H43C H54B 2.8894 no 2_765
H43C H73A 2.6594 no 2_765
H43C H73B 3.2713 no 2_765
H43C H74A 2.7948 no 2_765
H43C H74B 3.3392 no 2_765
H44A O89 3.5886 no 1_455
H44A N79 2.6219 no 1_655
H44A C22 3.3076 no 1_655
H44A C27 3.0772 no 1_655
H44A C28 3.2773 no 1_655
H44A H22 3.1243 no 1_655
H44A H64A 3.3538 no .
H44B O86 3.5045 no 1_655
H44B O89 2.3716 no 1_455
H44B N79 3.4471 no 1_655
H45A O85 3.4703 no .
H45A O86 3.5019 no .
H45A N80 3.5406 no .
H45A N81 3.5050 no .
H45A C28 3.2756 no .
H45A C29 2.9319 no .
H45A C31 3.1025 no .
H45A C64 3.0810 no .
H45A H63A 3.5619 no .
H45A H64A 2.7293 no .
H45A H64B 2.5621 no .
H45A H81 3.5892 no .
H45B O86 2.8022 no .
H45B N81 2.9022 no .
H45B C28 3.2157 no .
H45B C29 3.2688 no .
H45B C31 3.1725 no .
H45B H32B 3.4161 no .
H45B H81 2.7531 no .
H46A O85 3.0058 no .
H46A N81 3.3006 no .
H46A C31 3.1439 no .
H46A C32 3.4200 no .
H46A C60 3.5372 no .
H46A C63 3.4516 no .
H46A H32B 2.6952 no .
H46A H60A 2.6410 no .
H46A H61B 3.5462 no .
H46A H62B 3.0857 no .
H46A H63A 2.8149 no .
H46A H64B 3.1741 no .
H46A H75A 3.4703 no .
H46B O86 3.2367 no 1_655
H46B N79 3.1377 no 1_655
H46B C27 3.5270 no 1_655
H46B C28 2.8439 no 1_655
H46B C29 3.2412 no 1_655
H46B C63 3.4353 no .
H46B H60A 3.4890 no .
H46B H61B 3.4700 no .
H46B H63A 2.5817 no .
H46B H64A 3.2801 no .
H46B H64B 3.5750 no .
H47A O86 3.1897 no .
H47A O88 3.3327 no 1_355
H47A N79 2.6878 no .
H47A C27 3.2087 no .
H47A C28 2.7876 no .
H47A C29 3.3244 no .
H47B O88 2.4636 no 1_355
H47B N79 3.3726 no .
H47B H6 3.3056 no 1_465
H48A C22 2.9410 no 1_655
H48A C23 3.3760 no 1_655
H48A C27 3.5589 no 1_655
H48A C64 3.5195 no .
H48A H22 2.7493 no 1_655
H48A H23 3.4399 no 1_655
H48A H64A 2.6263 no .
H48B C22 3.5846 no 1_655
H48B H22 2.9899 no 1_655
H49A O88 3.3967 no 1_355
H49A C22 3.1943 no .
H49A C27 3.5323 no .
H49A C72 3.2918 no 2_566
H49A H22 3.1396 no .
H49A H72A 3.1923 no 2_566
H49A H72C 2.5783 no 2_566
H49B N79 3.5243 no .
H49B C22 3.1557 no .
H49B C23 3.5195 no .
H49B C25 3.4703 no .
H49B C26 3.0921 no .
H49B C27 3.0048 no .
H49B H2 3.3431 no 2_656
H49B H22 3.5374 no .
H49B H64A 3.3051 no .
H49B H64B 3.5902 no .
H49B H77C 2.8711 no .
H50A O88 2.6401 no 1_455
H50A H22 2.9891 no 1_655
H50B O83 2.7056 no 1_565
H50B O88 3.2143 no 1_455
H50B O89 3.0290 no 1_455
H50B H58B 3.1319 no 1_565
H51A N68 3.2913 no 1_465
H51A C3 3.1323 no 1_465
H51A C6 2.9929 no 1_465
H51A H6 2.9080 no 1_465
H51B N68 3.1321 no 1_465
H51B C3 3.2847 no 1_465
H51B C7 3.4684 no 1_465
H51B C58 3.0905 no 1_565
H51B H57B 3.5094 no 1_565
H51B H58A 2.5222 no 1_565
H51B H58B 2.8000 no 1_565
H52A O83 2.9942 no 1_565
H52A O88 3.2617 no 1_455
H52A N68 2.8957 no 1_565
H52A C7 3.2806 no 1_565
H52A C57 3.3539 no 1_565
H52A C58 3.5395 no 1_565
H52A C82 3.3959 no 1_565
H52A H57B 2.4947 no 1_565
H52A H58A 3.5063 no 1_565
H52A H58B 3.1509 no 1_565
H52A H66B 3.4358 no 1_565
H52A H67A 3.5993 no 1_565
H52B C3 3.4880 no 1_465
H52B C4 3.3542 no 1_465
H52B C5 3.4639 no 1_465
H52B C57 3.4238 no 1_565
H52B C66 3.2813 no 1_565
H52B C67 3.5983 no 1_565
H52B H56B 3.2020 no 1_565
H52B H57B 2.7188 no 1_565
H52B H58A 3.2454 no 1_565
H52B H66B 2.4078 no 1_565
H52B H67A 3.3840 no 1_565
H52B H67B 3.4521 no 1_565
H53A O83 3.2699 no 1_465
H53A O88 3.2101 no 1_355
H53A N68 3.3270 no 1_465
H53A C82 3.4711 no 1_465
H53B O86 2.3929 no .
H53B N79 3.4181 no .
H53B C28 3.0419 no .
H53B H81 3.5708 no .
H54A O83 3.5893 no 1_565
H54A O89 3.0694 no 1_455
H54A C58 3.4732 no 1_565
H54A H43C 3.5521 no 2_765
H54A H58A 3.4894 no 1_565
H54A H58B 2.6866 no 1_565
H54B O89 3.0630 no 1_455
H54B H43C 2.8894 no 2_765
H55A O83 3.0523 no 1_465
H55A N70 2.7699 no 1_465
H55A C10 3.0212 no 1_465
H55A C82 2.8301 no 1_465
H55A H10B 2.4653 no 1_465
H55A H11A 3.3911 no 1_465
H55A H58A 3.4792 no 1_565
H55A H58B 3.5981 no 1_565
H55A H70 3.1442 no 1_465
H55A H76C 3.0628 no 1_565
H55B O83 3.5326 no 1_465
H55B O86 3.4036 no .
H55B O89 2.9545 no 1_355
H55B C10 3.5927 no 1_465
H55B C42 3.5984 no 2_665
H55B H10B 2.6987 no 1_465
H55B H42A 3.0536 no 2_665
H55B H42B 3.1888 no 2_665
H56A O84 3.3519 no 1_455
H56A O90 2.3624 no 1_455
H56A N69 3.4384 no 1_455
H56B O84 3.5187 no 1_455
H56B N69 2.5735 no 1_455
H56B C4 3.1617 no 1_455
H56B C5 3.4926 no 1_455
H56B C8 3.2080 no 1_455
H56B H5 3.2748 no 1_455
H56B H52B 3.2020 no 1_545
H57A O84 2.9281 no .
H57A N70 2.9667 no .
H57A C7 3.3336 no .
H57A C8 3.2817 no .
H57A C82 3.1543 no .
H57A H10A 3.4284 no .
H57A H70 2.8753 no .
H57B O83 3.4378 no .
H57B O84 3.5867 no .
H57B N68 3.4862 no .
H57B N70 3.5242 no .
H57B C7 2.9556 no .
H57B C8 3.3320 no .
H57B C52 3.0390 no 1_545
H57B C82 3.0579 no .
H57B H51B 3.5094 no 1_545
H57B H52A 2.4947 no 1_545
H57B H52B 2.7188 no 1_545
H58A O84 3.1154 no 1_455
H58A N69 3.2144 no 1_455
H58A C7 3.2913 no 1_455
H58A C8 2.8594 no 1_455
H58A C51 3.3816 no 1_545
H58A C52 3.5871 no 1_545
H58A H51B 2.5222 no 1_545
H58A H52A 3.5063 no 1_545
H58A H52B 3.2454 no 1_545
H58A H54A 3.4894 no 1_545
H58A H55A 3.4792 no 1_545
H58A H70 3.5327 no 1_455
H58B O83 2.9803 no .
H58B N70 3.3014 no .
H58B C10 3.4029 no .
H58B C51 3.4556 no 1_545
H58B C54 3.5835 no 1_545
H58B C82 3.1280 no .
H58B H10A 2.6728 no .
H58B H50B 3.1319 no 1_545
H58B H51B 2.8000 no 1_545
H58B H52A 3.1509 no 1_545
H58B H54A 2.6866 no 1_545
H58B H55A 3.5981 no 1_545
H58B H73B 3.4383 no 1_545
H59A O84 2.4228 no .
H59A O87 3.5214 no 1_655
H59A N69 3.4171 no .
H59A C8 3.0110 no .
H59B O85 3.3063 no 1_655
H59B O87 3.0764 no 1_655
H59B N80 3.2165 no 1_655
H59B C31 3.5021 no 1_655
H60A O85 3.5639 no .
H60A O90 3.1444 no 1_455
H60A C46 3.4397 no .
H60A H21C 3.5745 no 2_555
H60A H32B 3.5654 no .
H60A H46A 2.6410 no .
H60A H46B 3.4890 no .
H60A H74C 3.5578 no .
H60B O90 3.1186 no 1_455
H60B H21C 2.8934 no 2_555
H61A O84 3.4177 no .
H61A O85 3.4361 no 1_655
H61A O90 2.8373 no .
H61A H20A 3.1152 no 2_655
H61A H20B 3.2882 no 2_655
H61A H32A 2.7161 no 1_655
H61B O85 3.0061 no 1_655
H61B N81 2.7963 no 1_655
H61B C29 3.4827 no 1_655
H61B C31 2.7383 no 1_655
H61B C32 3.0894 no 1_655
H61B H32A 2.5389 no 1_655
H61B H33B 3.4837 no 1_655
H61B H46A 3.5462 no .
H61B H46B 3.4700 no .
H61B H74C 2.9450 no .
H61B H81 3.2019 no 1_655
H62A O87 2.6511 no .
H62A N69 3.5679 no 1_455
H62A H5 3.0692 no 1_455
H62B O85 2.6139 no .
H62B O87 3.2938 no .
H62B O90 3.0304 no 1_455
H62B H46A 3.0857 no .
H63A N80 3.0594 no 1_655
H63A C25 3.4423 no 1_655
H63A C26 3.1421 no 1_655
H63A C29 3.5839 no 1_655
H63A C46 3.1322 no .
H63A H25 3.5137 no 1_655
H63A H45A 3.5619 no .
H63A H46A 2.8149 no .
H63A H46B 2.5817 no .
H63B N80 3.4223 no 1_655
H63B C24 3.5030 no 1_655
H63B C25 2.8166 no 1_655
H63B C26 3.2176 no 1_655
H63B H25 2.6044 no 1_655
H64A C22 3.4825 no 1_655
H64A C23 3.4839 no 1_655
H64A C24 3.5228 no 1_655
H64A C25 3.4965 no 1_655
H64A C26 3.5224 no 1_655
H64A C27 3.4433 no 1_655
H64A C45 3.4567 no .
H64A C48 3.4714 no .
H64A H44A 3.3538 no .
H64A H45A 2.7293 no .
H64A H46B 3.2801 no .
H64A H48A 2.6263 no .
H64A H49B 3.3051 no .
H64A H72B 3.4472 no .
H64B O85 2.9418 no .
H64B O87 3.2521 no .
H64B N80 2.8959 no .
H64B C26 3.5809 no .
H64B C29 3.2512 no .
H64B C31 3.3590 no .
H64B C45 3.4177 no .
H64B C46 3.5911 no .
H64B H45A 2.5621 no .
H64B H46A 3.1741 no .
H64B H46B 3.5750 no .
H64B H49B 3.5902 no .
H65A O87 2.5122 no 1_655
H65A N69 3.4490 no .
H65A H25 3.1527 no 1_655
H65B O84 3.2448 no .
H65B O87 3.3436 no 1_655
H65B N69 2.7717 no .
H65B C4 3.1786 no .
H65B C7 3.2787 no .
H65B C8 2.8239 no .
H66A C5 3.4290 no 1_455
H66A H5 2.7732 no 1_455
H66A H78A 3.5286 no 2_656
H66A H78B 3.1293 no 2_656
H66B C4 3.4635 no 1_455
H66B C5 2.9917 no 1_455
H66B C52 3.2882 no 1_545
H66B H5 2.7515 no 1_455
H66B H52A 3.4358 no 1_545
H66B H52B 2.4078 no 1_545
H67A N69 3.5431 no .
H67A C1 3.3596 no .
H67A C2 3.4187 no .
H67A C3 2.9973 no .
H67A C4 2.9351 no .
H67A C5 3.0895 no .
H67A C6 3.2543 no .
H67A H5 3.5520 no .
H67A H52A 3.5993 no 1_545
H67A H52B 3.3840 no 1_545
H67A H71C 2.8521 no 1_545
H67B C78 3.2931 no 2_656
H67B H1 3.4736 no 1_455
H67B H24 3.2984 no 2_556
H67B H52B 3.4521 no 1_545
H67B H71C 3.0053 no 1_545
H67B H77A 3.2451 no 2_656
H67B H78B 2.3215 no 2_656
H70 H55A 3.1442 no 1_645
H70 H57A 2.8753 no .
H70 H58A 3.5327 no 1_655
H70 H76B 3.4797 no 1_655
H70 H76C 3.1757 no 1_655
H71A O88 2.7654 no 1_455
H71A H6 3.1882 no 1_565
H71A H22 3.1438 no 1_655
H71A H23 3.0740 no 2_566
H71A H72A 3.5980 no 2_666
H71A H72B 3.4757 no 2_666
H71B C2 3.4318 no 1_465
H71B C23 3.0620 no 2_566
H71B C24 3.0308 no 2_566
H71B H2 3.5007 no 1_465
H71B H23 2.5097 no 2_566
H71B H24 2.4301 no 2_566
H71C C3 3.5474 no 1_565
H71C C6 3.1384 no 1_565
H71C C67 3.3654 no 1_565
H71C H6 2.9005 no 1_565
H71C H23 3.2342 no 2_566
H71C H24 3.0029 no 2_566
H71C H67A 2.8521 no 1_565
H71C H67B 3.0053 no 1_565
H71C H72B 3.3356 no 2_666
H72A C22 3.5651 no 2_566
H72A C23 3.4232 no 2_566
H72A H22 3.1281 no 2_566
H72A H23 3.0247 no 1_655
H72A H23 2.9103 no 2_566
H72A H49A 3.1923 no 2_566
H72A H71A 3.5980 no 2_666
H72A H72C 3.5190 no 2_566
H72B C2 3.5212 no 2_656
H72B C23 3.2515 no 1_655
H72B C77 3.4929 no .
H72B H2 2.8808 no 2_656
H72B H6 3.1570 no 2_656
H72B H23 2.7439 no 1_655
H72B H64A 3.4472 no .
H72B H71A 3.4757 no 2_666
H72B H71C 3.3356 no 2_666
H72B H77A 3.3695 no .
H72B H77C 2.8737 no .
H72C C2 3.3632 no 2_656
H72C C6 3.3171 no 2_656
H72C C49 3.4272 no 2_566
H72C C72 3.5879 no 2_566
H72C H2 2.7704 no 2_656
H72C H6 2.6489 no 2_656
H72C H49A 2.5783 no 2_566
H72C H72A 3.5190 no 2_566
H72C H72C 3.2496 no 2_566
H73A C40 3.4283 no 2_665
H73A C43 3.1212 no 2_765
H73A H13A 3.4172 no 1_565
H73A H15A 3.0116 no 1_565
H73A H40A 3.1575 no 2_665
H73A H40B 2.7750 no 2_665
H73A H42A 3.5837 no 2_665
H73A H43A 2.8529 no 2_765
H73A H43B 3.3849 no 2_765
H73A H43C 2.6594 no 2_765
H73B C13 3.4505 no 1_565
H73B C76 3.3509 no 1_565
H73B H10A 3.2856 no 1_565
H73B H11A 3.4581 no 1_465
H73B H13A 2.5551 no 1_565
H73B H15A 2.8737 no 1_565
H73B H43A 3.5010 no 2_765
H73B H43C 3.2713 no 2_765
H73B H58B 3.4383 no 1_565
H73B H76A 3.4727 no 1_565
H73B H76C 2.5540 no 1_565
H73C C10 3.3066 no 1_465
H73C C11 3.2351 no 1_465
H73C C12 3.4569 no 1_465
H73C H10B 2.6545 no 1_465
H73C H11A 2.7152 no 1_465
H73C H12A 2.8279 no 1_465
H73C H15A 2.7437 no 1_565
H73C H40B 2.8504 no 2_665
H73C H42A 2.9229 no 2_665
H73C H76C 3.3724 no 1_565
H74A O86 3.1045 no 1_655
H74A O89 2.5454 no 1_455
H74A C43 3.3707 no 2_765
H74A H42B 3.3255 no 2_765
H74A H43B 3.2005 no 2_765
H74A H43C 2.7948 no 2_765
H74A H81 3.5219 no 1_655
H74B N81 3.5693 no .
H74B C32 3.2440 no .
H74B C33 3.5122 no .
H74B C35 3.4725 no .
H74B H32B 2.5336 no .
H74B H33A 2.9878 no .
H74B H35A 2.8530 no .
H74B H35B 3.2446 no .
H74B H43B 3.1772 no 2_765
H74B H43C 3.3392 no 2_765
H74B H75A 3.3578 no .
H74C O86 3.5551 no 1_655
H74C N81 3.5455 no 1_655
H74C C61 3.4837 no .
H74C C75 3.2235 no .
H74C H32B 3.3667 no .
H74C H33B 3.0883 no 1_655
H74C H35A 3.5751 no .
H74C H35B 3.5939 no .
H74C H43B 3.5618 no 2_765
H74C H60A 3.5578 no .
H74C H61B 2.9450 no .
H74C H75A 2.5435 no .
H74C H75C 3.3551 no .
H74C H81 3.1538 no 1_655
H75A C35 3.3872 no .
H75A C74 3.3108 no .
H75A H21B 3.4839 no 2_555
H75A H21C 3.2453 no 2_555
H75A H32B 3.2418 no .
H75A H33B 3.5059 no 1_655
H75A H35A 3.5103 no .
H75A H35B 2.5099 no .
H75A H37B 2.9003 no .
H75A H46A 3.4703 no .
H75A H74B 3.3578 no .
H75A H74C 2.5435 no .
H75B C18 3.4323 no 2_655
H75B C21 3.1034 no 2_555
H75B H18A 2.8080 no 2_655
H75B H18B 3.1308 no 2_655
H75B H20A 3.5435 no 2_655
H75B H21A 3.3438 no 2_555
H75B H21B 2.8603 no 2_555
H75B H21C 2.6355 no 2_555
H75B H35B 3.3470 no .
H75B H37B 3.0081 no .
H75C C32 3.2934 no 1_655
H75C C33 3.2555 no 1_655
H75C C34 3.5365 no 1_655
H75C H18A 2.8714 no 2_655
H75C H20A 2.8835 no 2_655
H75C H32A 2.6311 no 1_655
H75C H33B 2.7244 no 1_655
H75C H34A 2.9273 no 1_655
H75C H37B 2.7514 no .
H75C H74C 3.3551 no .
H76A C10 3.2767 no .
H76A C11 3.5412 no .
H76A C13 3.4755 no .
H76A H10A 2.5649 no .
H76A H11B 3.0078 no .
H76A H13A 3.2237 no .
H76A H13B 2.8839 no .
H76A H21A 3.0854 no 2_555
H76A H21C 3.2472 no 2_555
H76A H73B 3.4727 no 1_545
H76B O84 3.1148 no 1_455
H76B O90 2.5320 no 1_455
H76B C21 3.2953 no 2_555
H76B H20B 3.2196 no 2_555
H76B H21A 3.1358 no 2_555
H76B H21C 2.7381 no 2_555
H76B H70 3.4797 no 1_455
H76C C55 3.5751 no 1_545
H76C C73 3.2586 no 1_545
H76C H10A 3.3265 no .
H76C H11A 2.9825 no 1_455
H76C H13A 3.4736 no .
H76C H13B 3.5230 no .
H76C H21A 3.4658 no 2_555
H76C H55A 3.0628 no 1_545
H76C H70 3.1757 no 1_455
H76C H73B 2.5540 no 1_545
H76C H73C 3.3724 no 1_545
H77A C24 3.2816 no 1_655
H77A H2 3.4564 no 2_656
H77A H24 3.1829 no 1_655
H77A H67B 3.2451 no 2_656
H77A H72B 3.3695 no .
H77A H78A 3.4739 no 2_656
H77B O87 2.7330 no .
H77B H1 3.5896 no 2_656
H77B H5 3.1359 no 1_455
H77B H25 3.3937 no .
H77B H78A 3.3815 no 2_656
H77C C2 3.1798 no 2_656
H77C C25 3.2800 no .
H77C C26 3.5614 no .
H77C C49 3.5856 no .
H77C C72 3.5535 no .
H77C H1 3.4949 no 2_656
H77C H2 2.5010 no 2_656
H77C H25 3.1279 no .
H77C H49B 2.8711 no .
H77C H72B 2.8737 no .
H78A C1 2.9615 no .
H78A C5 2.9873 no .
H78A H1 2.9987 no .
H78A H1 2.8692 no 2_756
H78A H5 2.9931 no .
H78A H5 3.3919 no 2_756
H78A H66A 3.5286 no 2_656
H78A H77A 3.4739 no 2_656
H78A H77B 3.3815 no 2_656
H78A H78B 3.3898 no 2_656
H78B C66 3.5195 no 2_656
H78B C67 2.9499 no 2_656
H78B C78 2.9840 no 2_656
H78B H1 2.9236 no 2_756
H78B H25 3.4400 no 1_655
H78B H66A 3.1293 no 2_656
H78B H67B 2.3215 no 2_656
H78B H78A 3.3898 no 2_656
H78B H78B 2.3214 no 2_656
H78C O87 2.8083 no 1_655
H78C C5 3.3637 no .
H78C C25 3.4995 no 1_655
H78C H1 2.9587 no 2_756
H78C H5 3.1213 no .
H78C H25 2.6096 no 1_655
H81 C45 3.5475 no .
H81 H45A 3.5892 no .
H81 H45B 2.7531 no .
H81 H53B 3.5708 no .
H81 H61B 3.2019 no 1_455
H81 H74A 3.5219 no 1_455
H81 H74C 3.1538 no 1_455

loop_
_geom_hbond_atom_site_label_D
_geom_hbond_atom_site_label_H
_geom_hbond_atom_site_label_A
_geom_hbond_distance_DA
_geom_hbond_distance_DH
_geom_hbond_distance_HA
_geom_hbond_angle_DHA
_geom_hbond_publ_flag
N70 H70 O84 2.648(12) 0.880 1.932 137.5 no
N81 H81 O86 2.604(13) 0.880 1.864 140.5 no

loop_
_geom_torsion_atom_site_label_1
_geom_torsion_atom_site_label_2
_geom_torsion_atom_site_label_3
_geom_torsion_atom_site_label_4
_geom_torsion
_geom_torsion_publ_flag
C56 N9 C59 C60 52.9(9) no
C59 N9 C56 C57 57.4(9) no
C56 N9 C62 C63 179.2(6) no
C62 N9 C56 C57 179.7(6) no
C56 N9 C65 C66 -62.3(10) no
C65 N9 C56 C57 -59.6(9) no
C59 N9 C62 C63 -58.3(9) no
C62 N9 C59 C60 -65.1(10) no
C59 N9 C65 C66 176.1(7) no
C65 N9 C59 C60 173.1(7) no
C62 N9 C65 C66 54.0(10) no
C65 N9 C62 C63 59.5(9) no
C44 N30 C47 C48 65.6(10) no
C47 N30 C44 C45 56.8(10) no
C44 N30 C50 C51 178.1(6) no
C50 N30 C44 C45 179.4(6) no
C44 N30 C53 C54 -51.1(10) no
C53 N30 C44 C45 -61.4(9) no
C47 N30 C50 C51 -58.8(9) no
C50 N30 C47 C48 -52.9(10) no
C47 N30 C53 C54 -173.7(7) no
C53 N30 C47 C48 -173.6(7) no
C50 N30 C53 C54 64.5(10) no
C53 N30 C50 C51 59.0(10) no
C3 N68 C7 C8 4.4(14) no
C3 N68 C7 C82 -179.9(7) no
C7 N68 C3 C4 -1.8(13) no
C7 N68 C3 C6 177.7(8) no
C4 N69 C8 O84 178.6(9) no
C4 N69 C8 C7 4.1(14) no
C8 N69 C4 C3 -1.8(15) no
C8 N69 C4 C5 -179.5(9) no
C10 N70 C82 O83 -0.3(15) no
C10 N70 C82 C7 -179.7(8) no
C82 N70 C10 C11 -174.2(8) no
C27 N79 C28 O86 178.7(11) no
C27 N79 C28 C29 -9.1(18) no
C28 N79 C27 C22 -179.4(11) no
C28 N79 C27 C26 7.0(19) no
C26 N80 C29 C28 -6.9(17) no
C26 N80 C29 C31 179.7(10) no
C29 N80 C26 C25 178.6(10) no
C29 N80 C26 C27 4.8(17) no
C31 N81 C32 C33 171.6(10) no
C32 N81 C31 O85 6(2) no
C32 N81 C31 C29 179.9(9) no
C2 C1 C5 C4 -3.0(16) no
C5 C1 C2 C6 3.2(15) no
C1 C2 C6 C3 -2.5(15) no
N68 C3 C4 N69 0.5(15) no
N68 C3 C4 C5 178.2(8) no
N68 C3 C6 C2 -177.9(8) no
C4 C3 C6 C2 1.7(15) no
C6 C3 C4 N69 -179.1(9) no
C6 C3 C4 C5 -1.3(14) no
N69 C4 C5 C1 179.9(9) no
C3 C4 C5 C1 2.0(15) no
N68 C7 C8 O84 179.8(9) no
N68 C7 C8 N69 -5.7(15) no
N68 C7 C82 O83 11.9(14) no
N68 C7 C82 N70 -168.6(8) no
C8 C7 C82 O83 -172.5(9) no
C8 C7 C82 N70 7.0(14) no
C82 C7 C8 O84 4.4(16) no
C82 C7 C8 N69 178.9(9) no
N70 C10 C11 C12 178.1(7) no
C10 C11 C12 C13 63.9(10) no
C11 C12 C13 C14 175.1(6) no
C12 C13 C14 C15 -179.4(6) no
C13 C14 C15 C16 177.6(7) no
C14 C15 C16 C17 -179.2(7) no
C15 C16 C17 C18 -177.8(7) no
C16 C17 C18 C19 -178.9(6) no
C17 C18 C19 C20 177.0(7) no
C18 C19 C20 C21 176.9(7) no
C23 C22 C27 N79 178.9(11) no
C23 C22 C27 C26 -7.2(18) no
C27 C22 C23 C24 5.0(18) no
C22 C23 C24 C25 -3.3(17) no
C23 C24 C25 C26 4.0(17) no
C24 C25 C26 N80 179.8(10) no
C24 C25 C26 C27 -6.3(17) no
N80 C26 C27 N79 -4.7(19) no
N80 C26 C27 C22 -178.4(10) no
C25 C26 C27 N79 -178.7(11) no
C25 C26 C27 C22 7.6(17) no
O86 C28 C29 N80 -177.9(10) no
O86 C28 C29 C31 -5.6(19) no
N79 C28 C29 N80 9.4(19) no
N79 C28 C29 C31 -178.2(11) no
N80 C29 C31 O85 -17.4(19) no
N80 C29 C31 N81 167.8(11) no
C28 C29 C31 O85 169.9(13) no
C28 C29 C31 N81 -5(2) no
N81 C32 C33 C34 -179.0(8) no
C32 C33 C34 C35 -63.8(11) no
C33 C34 C35 C36 -173.3(7) no
C34 C35 C36 C37 -179.9(7) no
C35 C36 C37 C38 -178.4(7) no
C36 C37 C38 C39 178.0(7) no
C37 C38 C39 C40 177.9(7) no
C38 C39 C40 C41 178.5(7) no
C39 C40 C41 C42 -179.0(7) no
C40 C41 C42 C43 -178.3(7) no
N30 C44 C45 C46 173.3(6) no
C44 C45 C46 C74 -74.8(10) no
N30 C47 C48 C49 -177.3(7) no
C47 C48 C49 C72 -173.7(7) no
N30 C50 C51 C52 167.4(6) no
C50 C51 C52 C71 -74.9(9) no
N30 C53 C54 C55 -174.5(7) no
C53 C54 C55 C73 -176.6(8) no
N9 C56 C57 C58 -171.7(6) no
C56 C57 C58 C76 75.6(10) no
N9 C59 C60 C61 175.0(7) no
C59 C60 C61 C75 174.8(7) no
N9 C62 C63 C64 -169.1(6) no
C62 C63 C64 C77 78.0(10) no
N9 C65 C66 C67 179.3(7) no
C65 C66 C67 C78 69.2(10) no
